data_1577299
loop_
_publ_author_name
'Soldner, Simon'
'\"O\,cal, \"Omer E'
'Shoyama, Kazutaka'
'Horneber, Dominik'
'D\"ureth, Johannes'
'H\"ofling, Sven'
'Klembt, Sebastian'
'Stolte, Matthias'
'W\"urthner, Frank'

_publ_section_title
;
 Colour by Design: Tuning the Solid-State Emission of Coronene Bisimide by
 Tailored Matrices
;
_journal_name_full 'Chemical Science'
_journal_paper_doi 10.1039/D6SC02467J
_journal_year 2026
_chemical_formula_moiety 'C100 H106 N2 O4'
_chemical_formula_sum 'C100 H106 N2 O4'
_chemical_formula_weight 1399.87
_space_group_crystal_system triclinic
_space_group_IT_number 2
_space_group_name_Hall '-P 1'
_space_group_name_H-M_alt 'P -1'
_atom_sites_solution_hydrogens geom
_atom_sites_solution_primary dual
_atom_sites_solution_secondary difmap
_audit_creation_method SHELXL-2019/3
_audit_update_record
;
2026-03-23 deposited with the CCDC.	2026-05-28 downloaded from the CCDC.
;
_cell_angle_alpha 79.76(5)
_cell_angle_beta 83.11(2)
_cell_angle_gamma 79.64(2)
_cell_formula_units_Z 4
_cell_length_a 12.751(11)
_cell_length_b 20.811(17)
_cell_length_c 31.27(2)
_cell_measurement_reflns_used 5225
_cell_measurement_temperature 100(2)
_cell_measurement_theta_max 23.154
_cell_measurement_theta_min 0.579
_cell_volume 7999(11)
_computing_cell_refinement 'XDS (Kabsch, 2010)'
_computing_data_collection 'costum designed PXII GUI'
_computing_data_reduction 'XDS (Kabsch, 2010)'
_computing_structure_refinement 'SHELXL-2019/2 (Sheldrick, 2019)'
_computing_structure_solution 'SHELXT 2018/2 (Sheldrick, 2018)'
_diffrn_ambient_temperature 100(2)
_diffrn_measured_fraction_theta_full 0.986
_diffrn_measured_fraction_theta_max 0.978
_diffrn_measurement_device_type
;
Eiger2 X 16M, High Precision 1-Axis Goniostat with Staeubli sample changing
robot
;
_diffrn_measurement_method '180\deg \p scan'
_diffrn_radiation_type synchrotron
_diffrn_radiation_wavelength 0.61989
_diffrn_reflns_av_unetI/netI 0.0843
_diffrn_reflns_Laue_measured_fraction_full 0.986
_diffrn_reflns_Laue_measured_fraction_max 0.978
_diffrn_reflns_limit_h_max 16
_diffrn_reflns_limit_h_min -15
_diffrn_reflns_limit_k_max 26
_diffrn_reflns_limit_k_min -26
_diffrn_reflns_limit_l_max 39
_diffrn_reflns_limit_l_min -39
_diffrn_reflns_number 33209
_diffrn_reflns_point_group_measured_fraction_full 0.986
_diffrn_reflns_point_group_measured_fraction_max 0.978
_diffrn_reflns_theta_full 21.835
_diffrn_reflns_theta_max 23.154
_diffrn_reflns_theta_min 0.579
_diffrn_source 'P11@PETRA III, DESY, Hamburg, Germany'
_exptl_absorpt_coefficient_mu 0.053
_exptl_absorpt_correction_type none
_exptl_crystal_colour orange
_exptl_crystal_density_diffrn 1.162
_exptl_crystal_description plate
_exptl_crystal_F_000 3008
_exptl_crystal_size_max 0.100
_exptl_crystal_size_mid 0.100
_exptl_crystal_size_min 0.020
_refine_diff_density_max 0.515
_refine_diff_density_min -0.367
_refine_diff_density_rms 0.096
_refine_ls_extinction_method none
_refine_ls_goodness_of_fit_ref 1.382
_refine_ls_hydrogen_treatment constr
_refine_ls_matrix_type full
_refine_ls_number_parameters 1910
_refine_ls_number_reflns 33209
_refine_ls_number_restraints 4076
_refine_ls_restrained_S_all 1.325
_refine_ls_R_factor_all 0.3491
_refine_ls_R_factor_gt 0.2166
_refine_ls_shift/su_max 0.013
_refine_ls_shift/su_mean 0.001
_refine_ls_structure_factor_coef Fsqd
_refine_ls_weighting_details 'w=1/[\s^2^(Fo^2^)+(0.2500P)^2^] where P=(Fo^2^+2Fc^2^)/3'
_refine_ls_weighting_scheme calc
_refine_ls_wR_factor_gt 0.5555
_refine_ls_wR_factor_ref 0.6259
_reflns_Friedel_coverage 0.000
_reflns_number_gt 9367
_reflns_number_total 33209
_reflns_threshold_expression 'I > 2\s(I)'
_cod_data_source_file d6sc02467j2.cif
_cod_data_source_block SiSoCDI-OeOe27_a_tw
_cod_original_cell_volume 8000(11)
_cod_database_code 1577299
_shelx_shelxl_version_number 2019/3
_shelx_space_group_comment
;
The symmetry employed for this shelxl refinement is uniquely defined
by the following loop, which should always be used as a source of
symmetry information in preference to the above space-group names.
They are only intended as comments.
;
_shelx_estimated_absorpt_t_min 0.995
_shelx_estimated_absorpt_t_max 0.999

loop_
_space_group_symop_operation_xyz
'x, y, z'
'-x, -y, -z'

loop_
_atom_site_label
_atom_site_type_symbol
_atom_site_fract_x
_atom_site_fract_y
_atom_site_fract_z
_atom_site_U_iso_or_equiv
_atom_site_adp_type
_atom_site_occupancy
_atom_site_site_symmetry_order
_atom_site_calc_flag
_atom_site_refinement_flags_posn
_atom_site_refinement_flags_adp
_atom_site_refinement_flags_occupancy
_atom_site_disorder_assembly
_atom_site_disorder_group
O1_1 O 0.4797(5) 1.0428(4) 0.6108(2) 0.171(3) Uani 1 1 d D U . . .
O2_1 O 0.1859(5) 0.9575(4) 0.6759(2) 0.180(4) Uani 1 1 d D U . . .
O3_1 O 0.6876(5) 0.6242(4) 0.92783(19) 0.158(3) Uani 1 1 d D U . . .
O4_1 O 0.9849(5) 0.6987(4) 0.8566(2) 0.167(3) Uani 1 1 d D U . . .
N1_1 N 0.3342(5) 0.9983(4) 0.6426(2) 0.154(3) Uani 1 1 d D U . . .
N2_1 N 0.8374(5) 0.6634(4) 0.8929(2) 0.150(3) Uani 1 1 d D U . . .
C1_1 C 0.6118(6) 0.9599(5) 0.6703(3) 0.146(4) Uani 1 1 d D U . . .
H1_1 H 0.642429 0.990219 0.648082 0.175 Uiso 1 1 calc R U . . .
C2_1 C 0.5077(6) 0.9579(5) 0.6721(3) 0.146(4) Uani 1 1 d D U . . .
C3_1 C 0.4589(6) 0.9142(5) 0.7055(3) 0.139(4) Uani 1 1 d D U . . .
C4_1 C 0.5230(6) 0.8704(5) 0.7356(3) 0.128(4) Uani 1 1 d D U . . .
C5_1 C 0.3506(6) 0.9116(6) 0.7069(3) 0.154(5) Uani 1 1 d D U . . .
C6_1 C 0.3036(7) 0.8689(6) 0.7394(3) 0.177(6) Uani 1 1 d D U . . .
H6_1 H 0.228495 0.869927 0.740895 0.212 Uiso 1 1 calc R U . . .
C7_1 C 0.3632(6) 0.8237(5) 0.7705(3) 0.142(4) Uani 1 1 d D U . . .
C8_1 C 0.4746(6) 0.8252(6) 0.7689(3) 0.151(5) Uani 1 1 d D U . . .
C9_1 C 0.3164(6) 0.7778(5) 0.8041(3) 0.150(4) Uani 1 1 d D U . . .
C10_1 C 0.3820(7) 0.7350(6) 0.8324(4) 0.169(5) Uani 1 1 d D U . . .
H10_1 H 0.351545 0.702818 0.853279 0.203 Uiso 1 1 calc R U . . .
C11_1 C 0.4920(6) 0.7368(6) 0.8316(3) 0.152(5) Uani 1 1 d D U . . .
C12_1 C 0.5375(6) 0.7819(5) 0.7994(3) 0.133(4) Uani 1 1 d D U . . .
C13_1 C 0.5573(6) 0.6934(5) 0.8627(3) 0.142(4) Uani 1 1 d D U . . .
H13_1 H 0.526752 0.661891 0.884089 0.170 Uiso 1 1 calc R U . . .
C14_1 C 0.6637(6) 0.6977(5) 0.8614(3) 0.137(4) Uani 1 1 d D U . . .
C15_1 C 0.7115(6) 0.7415(5) 0.8275(3) 0.135(4) Uani 1 1 d D U . . .
C16_1 C 0.6484(6) 0.7846(5) 0.7975(3) 0.149(5) Uani 1 1 d D U . . .
C17_1 C 0.8207(6) 0.7438(5) 0.8255(3) 0.143(4) Uani 1 1 d D U . . .
C18_1 C 0.8668(7) 0.7881(5) 0.7948(3) 0.151(5) Uani 1 1 d D U . . .
H18_1 H 0.941671 0.787840 0.793694 0.181 Uiso 1 1 calc R U . . .
C19_1 C 0.8054(6) 0.8348(5) 0.7642(3) 0.144(4) Uani 1 1 d D U . . .
C20_1 C 0.6973(6) 0.8294(6) 0.7644(3) 0.148(4) Uani 1 1 d D U . . .
C21_1 C 0.8550(6) 0.8817(5) 0.7306(3) 0.153(4) Uani 1 1 d D U . . .
C22_1 C 0.7892(6) 0.9214(5) 0.7016(3) 0.158(5) Uani 1 1 d D U . . .
H22_1 H 0.819135 0.953558 0.680514 0.190 Uiso 1 1 calc R U . . .
C23_1 C 0.6794(6) 0.9177(6) 0.7009(3) 0.152(5) Uani 1 1 d D U . . .
C24_1 C 0.6319(6) 0.8739(5) 0.7344(3) 0.143(4) Uani 1 1 d D U . . .
C25_1 C 0.4433(6) 1.0043(5) 0.6398(3) 0.139(4) Uani 1 1 d D U . . .
C26_1 C 0.2825(6) 0.9569(5) 0.6758(3) 0.144(4) Uani 1 1 d D U . . .
C27_1 C 0.7280(6) 0.6587(5) 0.8973(3) 0.147(4) Uani 1 1 d D U . . .
C28_1 C 0.8901(7) 0.6985(5) 0.8568(3) 0.146(4) Uani 1 1 d D U . . .
C29_1 C 0.2657(7) 1.0471(6) 0.6135(3) 0.149(3) Uani 1 1 d D U . . .
C30_1 C 0.2532(8) 1.0348(6) 0.5726(3) 0.156(3) Uani 1 1 d D U . . .
C31_1 C 0.1843(7) 1.0859(6) 0.5460(4) 0.153(4) Uani 1 1 d D U . . .
H31_1 H 0.167477 1.079063 0.518531 0.184 Uiso 1 1 calc R U . . .
C32_1 C 0.1440(8) 1.1444(7) 0.5614(4) 0.160(4) Uani 1 1 d D U . . .
H32_1 H 0.102603 1.178668 0.543220 0.192 Uiso 1 1 calc R U . . .
C33_1 C 0.1613(7) 1.1554(6) 0.6019(3) 0.160(4) Uani 1 1 d D U . . .
H33_1 H 0.129205 1.195511 0.611909 0.192 Uiso 1 1 calc R U . . .
C34_1 C 0.2261(7) 1.1070(6) 0.6281(3) 0.151(3) Uani 1 1 d D U . . .
C35_1 C 0.3033(7) 0.9739(6) 0.5530(3) 0.151(3) Uani 1 1 d D U . . .
C36_1 C 0.3015(8) 0.9107(6) 0.5759(3) 0.154(3) Uani 1 1 d D U . . .
H36_1 H 0.265906 0.904842 0.604505 0.185 Uiso 1 1 calc R U . . .
C37_1 C 0.3519(9) 0.8554(6) 0.5572(3) 0.166(4) Uani 1 1 d D U . . .
H37_1 H 0.341798 0.812207 0.571120 0.199 Uiso 1 1 calc R U . . .
C38_1 C 0.4185(7) 0.8641(6) 0.5172(3) 0.167(3) Uani 1 1 d D U . . .
C39_1 C 0.4157(8) 0.9281(6) 0.4951(3) 0.164(4) Uani 1 1 d D U . . .
H39_1 H 0.451269 0.934949 0.466604 0.197 Uiso 1 1 calc R U . . .
C40_1 C 0.3629(7) 0.9823(6) 0.5131(3) 0.162(4) Uani 1 1 d D U . . .
H40_1 H 0.367623 1.025696 0.497992 0.194 Uiso 1 1 calc R U . . .
C41_1 C 0.4843(9) 0.8051(7) 0.4978(3) 0.181(4) Uani 1 1 d D U . . .
C42_1 C 0.4880(11) 0.7420(6) 0.5297(4) 0.210(6) Uani 1 1 d D U . . .
H42A_1 H 0.513802 0.747932 0.556799 0.315 Uiso 1 1 calc R U . . .
H42B_1 H 0.416059 0.730186 0.535942 0.315 Uiso 1 1 calc R U . . .
H42C_1 H 0.536576 0.706474 0.517254 0.315 Uiso 1 1 calc R U . . .
C43_1 C 0.6017(8) 0.8193(7) 0.4871(5) 0.203(6) Uani 1 1 d D U . . .
H43A_1 H 0.630280 0.823552 0.514031 0.305 Uiso 1 1 calc R U . . .
H43B_1 H 0.646091 0.782649 0.474324 0.305 Uiso 1 1 calc R U . . .
H43C_1 H 0.602371 0.860473 0.466358 0.305 Uiso 1 1 calc R U . . .
C44_1 C 0.4454(10) 0.7991(7) 0.4556(3) 0.197(5) Uani 1 1 d D U . . .
H44A_1 H 0.444109 0.841295 0.435658 0.296 Uiso 1 1 calc R U . . .
H44B_1 H 0.493493 0.764239 0.442345 0.296 Uiso 1 1 calc R U . . .
H44C_1 H 0.372976 0.787952 0.461033 0.296 Uiso 1 1 calc R U . . .
C45_1 C 0.2518(7) 1.1196(6) 0.6705(3) 0.160(3) Uani 1 1 d D U . . .
C46_1 C 0.3405(9) 1.1503(7) 0.6715(4) 0.181(5) Uani 1 1 d D U . . .
H46_1 H 0.382661 1.161266 0.644902 0.217 Uiso 1 1 calc R U . . .
C47_1 C 0.3684(9) 1.1646(7) 0.7077(4) 0.182(5) Uani 1 1 d D U . . .
H47_1 H 0.425961 1.188648 0.705759 0.218 Uiso 1 1 calc R U . . .
C48_1 C 0.3165(9) 1.1458(7) 0.7481(4) 0.175(4) Uani 1 1 d D U . . .
C49_1 C 0.2285(10) 1.1129(7) 0.7482(4) 0.196(6) Uani 1 1 d D U . . .
H49_1 H 0.191420 1.097716 0.775295 0.235 Uiso 1 1 calc R U . . .
C50_1 C 0.1964(9) 1.1028(7) 0.7112(3) 0.192(6) Uani 1 1 d D U . . .
H50_1 H 0.133733 1.083503 0.712521 0.230 Uiso 1 1 calc R U . . .
C51_1 C 0.3515(12) 1.1563(8) 0.7905(4) 0.195(5) Uani 1 1 d D U . . .
C52_1 C 0.4717(14) 1.1617(13) 0.7854(6) 0.331(12) Uani 1 1 d D U . . .
H52A_1 H 0.513718 1.120631 0.777256 0.497 Uiso 1 1 calc R U . . .
H52B_1 H 0.484850 1.198926 0.762504 0.497 Uiso 1 1 calc R U . . .
H52C_1 H 0.492970 1.168879 0.813011 0.497 Uiso 1 1 calc R U . . .
C53_1 C 0.300(3) 1.2193(12) 0.8023(9) 0.48(2) Uani 1 1 d D U . . .
H53A_1 H 0.307746 1.254300 0.777199 0.723 Uiso 1 1 calc R U . . .
H53B_1 H 0.224217 1.218009 0.811070 0.723 Uiso 1 1 calc R U . . .
H53C_1 H 0.334287 1.228254 0.826649 0.723 Uiso 1 1 calc R U . . .
C54_1 C 0.3480(18) 1.0973(10) 0.8249(4) 0.295(10) Uani 1 1 d D U . . .
H54A_1 H 0.385001 1.057736 0.813213 0.443 Uiso 1 1 calc R U . . .
H54B_1 H 0.383354 1.102720 0.849889 0.443 Uiso 1 1 calc R U . . .
H54C_1 H 0.273283 1.092475 0.834310 0.443 Uiso 1 1 calc R U . . .
C55_1 C 0.8944(6) 0.6453(6) 0.9321(3) 0.137(3) Uani 1 1 d D U . . .
C56_1 C 0.9602(7) 0.5833(6) 0.9387(3) 0.137(3) Uani 1 1 d D U . . .
C57_1 C 1.0319(8) 0.5748(6) 0.9731(3) 0.146(3) Uani 1 1 d D U . . .
H57_1 H 1.079465 0.534337 0.979602 0.175 Uiso 1 1 calc R U . . .
C58_1 C 1.0302(7) 0.6279(5) 0.9971(3) 0.135(3) Uani 1 1 d D U . . .
H58_1 H 1.076496 0.622443 1.019544 0.162 Uiso 1 1 calc R U . . .
C59_1 C 0.9636(6) 0.6851(5) 0.9879(3) 0.146(3) Uani 1 1 d D U . . .
H59_1 H 0.965475 0.719047 1.004397 0.175 Uiso 1 1 calc R U . . .
C60_1 C 0.8915(7) 0.6987(6) 0.9559(3) 0.139(3) Uani 1 1 d D U . . .
C61_1 C 0.9611(7) 0.5258(6) 0.9151(3) 0.136(3) Uani 1 1 d D U . . .
C62_1 C 1.0498(9) 0.5024(7) 0.8915(4) 0.153(3) Uani 1 1 d D U . . .
H62_1 H 1.110826 0.523662 0.888207 0.183 Uiso 1 1 calc R U . . .
C63_1 C 1.0535(9) 0.4473(7) 0.8717(4) 0.159(3) Uani 1 1 d D U . . .
H63_1 H 1.115946 0.430119 0.854896 0.191 Uiso 1 1 calc R U . . .
C64_1 C 0.9621(10) 0.4187(7) 0.8776(4) 0.166(3) Uani 1 1 d D U . . .
C65_1 C 0.8704(9) 0.4419(6) 0.8992(4) 0.161(4) Uani 1 1 d D U . . .
H65_1 H 0.808497 0.421802 0.900852 0.193 Uiso 1 1 calc R U . . .
C66_1 C 0.8688(8) 0.4977(6) 0.9198(3) 0.150(3) Uani 1 1 d D U . . .
H66_1 H 0.806238 0.515358 0.936360 0.180 Uiso 1 1 calc R U . . .
C67_1 C 0.9643(11) 0.3551(7) 0.8579(4) 0.189(4) Uani 1 1 d D U . . .
C68_1 C 1.0010(12) 0.2937(6) 0.8891(4) 0.200(5) Uani 1 1 d D U . . .
H68A_1 H 1.071751 0.295792 0.897601 0.300 Uiso 1 1 calc R U . . .
H68B_1 H 0.949921 0.290540 0.915122 0.300 Uiso 1 1 calc R U . . .
H68C_1 H 1.005435 0.254827 0.874951 0.300 Uiso 1 1 calc R U . . .
C69_1 C 1.0437(19) 0.3515(9) 0.8156(5) 0.309(10) Uani 1 1 d D U . . .
H69A_1 H 1.023885 0.390562 0.793737 0.464 Uiso 1 1 calc R U . . .
H69B_1 H 1.116859 0.350291 0.822748 0.464 Uiso 1 1 calc R U . . .
H69C_1 H 1.039891 0.311460 0.803820 0.464 Uiso 1 1 calc R U . . .
C70_1 C 0.8541(13) 0.3523(10) 0.8445(7) 0.302(10) Uani 1 1 d D U . . .
H70A_1 H 0.830487 0.392467 0.824203 0.453 Uiso 1 1 calc R U . . .
H70B_1 H 0.858336 0.313452 0.830336 0.453 Uiso 1 1 calc R U . . .
H70C_1 H 0.802822 0.349165 0.870507 0.453 Uiso 1 1 calc R U . . .
C71_1 C 0.8206(7) 0.7606(5) 0.9433(3) 0.155(3) Uani 1 1 d D U . . .
C72_1 C 0.8570(8) 0.8151(5) 0.9201(3) 0.162(5) Uani 1 1 d D U . . .
H72_1 H 0.932022 0.814583 0.914678 0.195 Uiso 1 1 calc R U . . .
C73_1 C 0.7866(8) 0.8725(6) 0.9038(4) 0.164(5) Uani 1 1 d D U . . .
H73_1 H 0.814034 0.908796 0.885891 0.196 Uiso 1 1 calc R U . . .
C74_1 C 0.6756(8) 0.8754(6) 0.9142(4) 0.180(5) Uani 1 1 d D U . . .
C75_1 C 0.6388(9) 0.8216(6) 0.9413(4) 0.175(5) Uani 1 1 d D U . . .
H75_1 H 0.564884 0.823936 0.950991 0.210 Uiso 1 1 calc R U . . .
C76_1 C 0.7101(7) 0.7650(6) 0.9538(3) 0.157(4) Uani 1 1 d D U . . .
H76_1 H 0.683044 0.727486 0.970229 0.188 Uiso 1 1 calc R U . . .
C77_1 C 0.5955(11) 0.9353(6) 0.8960(5) 0.179(4) Uani 1 1 d D U . . .
C78_1 C 0.5126(12) 0.9113(7) 0.8710(6) 0.247(7) Uani 1 1 d D U . . .
H78A_1 H 0.550412 0.891888 0.845954 0.370 Uiso 1 1 calc R U . . .
H78B_1 H 0.477092 0.878024 0.890778 0.370 Uiso 1 1 calc R U . . .
H78C_1 H 0.458880 0.949129 0.860726 0.370 Uiso 1 1 calc R U . . .
C79_1 C 0.6481(14) 0.9862(7) 0.8646(5) 0.230(7) Uani 1 1 d D U . . .
H79A_1 H 0.690083 0.965401 0.840908 0.345 Uiso 1 1 calc R U . . .
H79B_1 H 0.593066 1.021766 0.852557 0.345 Uiso 1 1 calc R U . . .
H79C_1 H 0.695428 1.004598 0.880025 0.345 Uiso 1 1 calc R U . . .
C80_1 C 0.5303(16) 0.9636(8) 0.9329(5) 0.265(8) Uani 1 1 d D U . . .
H80A_1 H 0.497652 0.928779 0.952459 0.398 Uiso 1 1 calc R U . . .
H80B_1 H 0.576275 0.981726 0.949101 0.398 Uiso 1 1 calc R U . . .
H80C_1 H 0.473913 0.998895 0.921633 0.398 Uiso 1 1 calc R U . . .
C81_1 C 0.1974(7) 0.7773(7) 0.8107(4) 0.199(5) Uani 1 1 d D U . . .
H81A_1 H 0.163642 0.803194 0.784747 0.239 Uiso 1 1 calc R U . . .
H81B_1 H 0.184159 0.731181 0.813596 0.239 Uiso 1 1 calc R U . . .
C82_1 C 0.1467(10) 0.8058(9) 0.8506(6) 0.272(8) Uani 1 1 d D U . . .
H82A_1 H 0.068710 0.816974 0.847948 0.326 Uiso 1 1 calc R U . . .
H82B_1 H 0.157142 0.770187 0.876044 0.326 Uiso 1 1 calc R U . . .
C83_1 C 0.1813(12) 0.8641(8) 0.8613(5) 0.244(6) Uani 1 1 d D U . . .
H83A_1 H 0.178291 0.898355 0.834843 0.293 Uiso 1 1 calc R U . . .
H83B_1 H 0.257325 0.851613 0.867324 0.293 Uiso 1 1 calc R U . . .
C84_1 C 0.1224(11) 0.8952(9) 0.8982(5) 0.257(6) Uani 1 1 d D U . . .
H84A_1 H 0.109929 0.860300 0.923298 0.309 Uiso 1 1 calc R U . . .
H84B_1 H 0.051793 0.919079 0.889524 0.309 Uiso 1 1 calc R U . . .
C85_1 C 0.183(2) 0.9431(15) 0.9118(9) 0.370(14) Uani 1 1 d D U . . .
H85A_1 H 0.189127 0.981255 0.888223 0.444 Uiso 1 1 calc R U . . .
H85B_1 H 0.256286 0.920950 0.918448 0.444 Uiso 1 1 calc R U . . .
C86_1 C 0.1201(17) 0.9658(14) 0.9521(8) 0.376(13) Uani 1 1 d D U . . .
H86A_1 H 0.105468 0.926354 0.973360 0.451 Uiso 1 1 calc R U . . .
H86B_1 H 0.050316 0.991609 0.943912 0.451 Uiso 1 1 calc R U . . .
C87_1 C 0.177(2) 1.0083(12) 0.9745(7) 0.371(13) Uani 1 1 d D U . . .
H87A_1 H 0.139215 1.013644 1.003603 0.445 Uiso 1 1 calc R U . . .
H87B_1 H 0.251471 0.986856 0.978350 0.445 Uiso 1 1 calc R U . . .
C88_1 C 0.174(3) 1.0758(13) 0.9453(8) 0.427(19) Uani 1 1 d D U . . .
H88A_1 H 0.220781 1.070675 0.918007 0.512 Uiso 1 1 calc R U . . .
H88B_1 H 0.100406 1.093288 0.937538 0.512 Uiso 1 1 calc R U . . .
C89_1 C 0.212(3) 1.1238(15) 0.9681(8) 0.45(2) Uani 1 1 d D U . . .
H89A_1 H 0.150381 1.158229 0.974010 0.542 Uiso 1 1 calc R U . . .
H89B_1 H 0.234139 1.099719 0.996779 0.542 Uiso 1 1 calc R U . . .
C90_1 C 0.303(3) 1.1580(13) 0.9459(7) 0.47(2) Uani 1 1 d D U . . .
H90A_1 H 0.318742 1.187668 0.964429 0.701 Uiso 1 1 calc R U . . .
H90B_1 H 0.365996 1.125029 0.940809 0.701 Uiso 1 1 calc R U . . .
H90C_1 H 0.281837 1.183820 0.917931 0.701 Uiso 1 1 calc R U . . .
C91_1 C 0.9700(6) 0.8903(6) 0.7305(3) 0.186(4) Uani 1 1 d D U . . .
H91A_1 H 1.015878 0.846259 0.732495 0.223 Uiso 1 1 calc R U . . .
H91B_1 H 0.991926 0.916969 0.702456 0.223 Uiso 1 1 calc R U . . .
C92_1 C 0.9886(10) 0.9227(6) 0.7667(4) 0.210(5) Uani 1 1 d D U . . .
H92A_1 H 0.964997 0.896541 0.794664 0.252 Uiso 1 1 calc R U . . .
H92B_1 H 1.066462 0.922386 0.766329 0.252 Uiso 1 1 calc R U . . .
C93_1 C 0.9330(11) 0.9912(6) 0.7648(5) 0.230(6) Uani 1 1 d D U . . .
H93A_1 H 0.855016 0.991355 0.765950 0.276 Uiso 1 1 calc R U . . .
H93B_1 H 0.955028 1.017036 0.736414 0.276 Uiso 1 1 calc R U . . .
C94_1 C 0.9539(9) 1.0257(7) 0.8010(4) 0.202(4) Uani 1 1 d D U . . .
H94A_1 H 0.929413 1.000057 0.829107 0.242 Uiso 1 1 calc R U . . .
H94B_1 H 1.032358 1.022736 0.800573 0.242 Uiso 1 1 calc R U . . .
C95_1 C 0.904(2) 1.0970(9) 0.8012(7) 0.339(11) Uani 1 1 d D U . . .
H95A_1 H 0.825737 1.100226 0.802831 0.407 Uiso 1 1 calc R U . . .
H95B_1 H 0.927239 1.122956 0.772946 0.407 Uiso 1 1 calc R U . . .
C96_1 C 0.9316(16) 1.1295(12) 0.8381(8) 0.331(11) Uani 1 1 d D U . . .
H96A_1 H 1.008498 1.114562 0.842153 0.398 Uiso 1 1 calc R U . . .
H96B_1 H 0.921775 1.177926 0.828197 0.398 Uiso 1 1 calc R U . . .
C97_1 C 0.8694(18) 1.1170(11) 0.8820(7) 0.313(10) Uani 1 1 d D U . . .
H97A_1 H 0.902893 1.135128 0.903194 0.376 Uiso 1 1 calc R U . . .
H97B_1 H 0.876257 1.068563 0.891504 0.376 Uiso 1 1 calc R U . . .
C98_1 C 0.7509(18) 1.1462(15) 0.8839(9) 0.353(15) Uani 1 1 d D U . . .
H98A_1 H 0.717893 1.131540 0.860931 0.424 Uiso 1 1 calc R U . . .
H98B_1 H 0.743164 1.195020 0.877603 0.424 Uiso 1 1 calc R U . . .
C99_1 C 0.691(2) 1.126(2) 0.9280(9) 0.41(2) Uani 1 1 d D U . . .
H99A_1 H 0.717791 1.144908 0.950612 0.496 Uiso 1 1 calc R U . . .
H99B_1 H 0.704604 1.077077 0.935933 0.496 Uiso 1 1 calc R U . . .
C100_1 C 0.568(2) 1.1502(17) 0.9271(11) 0.42(2) Uani 1 1 d D U . . .
H10A_1 H 0.531315 1.136488 0.955785 0.623 Uiso 1 1 calc R U . . .
H10B_1 H 0.553909 1.198552 0.919721 0.623 Uiso 1 1 calc R U . . .
H10C_1 H 0.540735 1.130785 0.905056 0.623 Uiso 1 1 calc R U . . .
O1_2 O 0.5718(5) 0.4546(4) 0.8886(2) 0.159(3) Uani 1 1 d D U . . .
O2_2 O 0.2648(5) 0.5401(4) 0.8233(2) 0.161(3) Uani 1 1 d D U . . .
O3_2 O 0.7244(5) 0.8750(4) 0.5711(2) 0.168(3) Uani 1 1 d D U . . .
O4_2 O 1.0230(5) 0.7967(4) 0.6429(2) 0.165(3) Uani 1 1 d D U . . .
N1_2 N 0.4161(5) 0.4997(4) 0.8572(2) 0.148(3) Uani 1 1 d D U . . .
N2_2 N 0.8767(5) 0.8321(4) 0.6062(2) 0.149(3) Uani 1 1 d D U . . .
C1_2 C 0.6920(6) 0.5370(5) 0.8294(3) 0.142(4) Uani 1 1 d D U . . .
H1_2 H 0.725708 0.507744 0.852579 0.171 Uiso 1 1 calc R U . . .
C2_2 C 0.5876(6) 0.5392(5) 0.8271(3) 0.146(4) Uani 1 1 d D U . . .
C3_2 C 0.5318(6) 0.5828(5) 0.7945(3) 0.140(4) Uani 1 1 d D U . . .
C4_2 C 0.5904(6) 0.6234(5) 0.7625(3) 0.147(4) Uani 1 1 d D U . . .
C5_2 C 0.4223(6) 0.5852(5) 0.7922(3) 0.140(4) Uani 1 1 d D U . . .
C6_2 C 0.3704(7) 0.6299(6) 0.7602(3) 0.181(6) Uani 1 1 d D U . . .
H6_2 H 0.295546 0.631863 0.759599 0.217 Uiso 1 1 calc R U . . .
C7_2 C 0.4239(6) 0.6729(6) 0.7283(3) 0.144(4) Uani 1 1 d D U . . .
C8_2 C 0.5345(6) 0.6719(5) 0.7298(3) 0.141(4) Uani 1 1 d D U . . .
C9_2 C 0.3696(7) 0.7188(6) 0.6944(3) 0.182(5) Uani 1 1 d D U . . .
C10_2 C 0.4270(6) 0.7616(6) 0.6660(3) 0.159(5) Uani 1 1 d D U . . .
H10_2 H 0.390080 0.793773 0.645130 0.190 Uiso 1 1 calc R U . . .
C11_2 C 0.5364(6) 0.7594(5) 0.6668(3) 0.140(4) Uani 1 1 d D U . . .
C12_2 C 0.5906(6) 0.7150(5) 0.6998(3) 0.146(4) Uani 1 1 d D U . . .
C13_2 C 0.5974(6) 0.8014(5) 0.6370(3) 0.148(4) Uani 1 1 d D U . . .
H13_2 H 0.562248 0.831966 0.614824 0.178 Uiso 1 1 calc R U . . .
C14_2 C 0.7045(6) 0.7999(6) 0.6389(3) 0.153(5) Uani 1 1 d D U . . .
C15_2 C 0.7588(6) 0.7543(5) 0.6713(3) 0.139(4) Uani 1 1 d D U . . .
C16_2 C 0.7020(6) 0.7117(5) 0.7014(3) 0.146(4) Uani 1 1 d D U . . .
C17_2 C 0.8675(6) 0.7515(5) 0.6731(3) 0.146(4) Uani 1 1 d D U . . .
C18_2 C 0.9225(7) 0.7088(5) 0.7050(3) 0.157(5) Uani 1 1 d D U . . .
H18_2 H 0.996924 0.708285 0.705688 0.188 Uiso 1 1 calc R U . . .
C19_2 C 0.8677(6) 0.6653(6) 0.7372(3) 0.156(5) Uani 1 1 d D U . . .
C20_2 C 0.7567(6) 0.6658(6) 0.7348(3) 0.155(5) Uani 1 1 d D U . . .
C21_2 C 0.9237(6) 0.6174(6) 0.7703(3) 0.154(4) Uani 1 1 d D U . . .
C22_2 C 0.8641(6) 0.5774(6) 0.8003(3) 0.162(5) Uani 1 1 d D U . . .
H22_2 H 0.899191 0.548749 0.823324 0.195 Uiso 1 1 calc R U . . .
C23_2 C 0.7552(6) 0.5769(6) 0.7984(3) 0.152(5) Uani 1 1 d D U . . .
C24_2 C 0.7002(6) 0.6228(5) 0.7655(3) 0.141(4) Uani 1 1 d D U . . .
C25_2 C 0.5288(6) 0.4951(5) 0.8599(3) 0.144(4) Uani 1 1 d D U . . .
C26_2 C 0.3625(7) 0.5414(6) 0.8237(3) 0.153(5) Uani 1 1 d D U . . .
C27_2 C 0.7633(7) 0.8399(6) 0.6028(3) 0.153(5) Uani 1 1 d D U . . .
C28_2 C 0.9292(7) 0.7940(6) 0.6410(3) 0.170(5) Uani 1 1 d D U . . .
C29_2 C 0.3632(7) 0.4507(6) 0.8862(3) 0.144(3) Uani 1 1 d D U . . .
C30_2 C 0.3199(7) 0.4619(6) 0.9264(3) 0.144(3) Uani 1 1 d D U . . .
C31_2 C 0.2689(7) 0.4093(6) 0.9524(3) 0.149(3) Uani 1 1 d D U . . .
H31_2 H 0.235375 0.414938 0.980570 0.178 Uiso 1 1 calc R U . . .
C32_2 C 0.2680(9) 0.3522(7) 0.9373(3) 0.159(4) Uani 1 1 d D U . . .
H32_2 H 0.232345 0.319082 0.954882 0.191 Uiso 1 1 calc R U . . .
C33_2 C 0.3169(7) 0.3414(6) 0.8976(3) 0.157(3) Uani 1 1 d D U . . .
H33_2 H 0.318540 0.300176 0.888252 0.188 Uiso 1 1 calc R U . . .
C34_2 C 0.3649(7) 0.3910(6) 0.8706(3) 0.147(3) Uani 1 1 d D U . . .
C35_2 C 0.3197(7) 0.5233(6) 0.9453(3) 0.144(3) Uani 1 1 d D U . . .
C36_2 C 0.2891(8) 0.5859(6) 0.9228(3) 0.149(3) Uani 1 1 d D U . . .
H36_2 H 0.264579 0.591209 0.894646 0.178 Uiso 1 1 calc R U . . .
C37_2 C 0.2943(8) 0.6413(6) 0.9413(3) 0.151(4) Uani 1 1 d D U . . .
H37_2 H 0.265746 0.684169 0.927364 0.181 Uiso 1 1 calc R U . . .
C38_2 C 0.3416(8) 0.6339(6) 0.9805(3) 0.151(3) Uani 1 1 d D U . . .
C39_2 C 0.3658(8) 0.5710(6) 1.0039(3) 0.153(4) Uani 1 1 d D U . . .
H39_2 H 0.385491 0.565754 1.032797 0.183 Uiso 1 1 calc R U . . .
C40_2 C 0.3616(8) 0.5157(6) 0.9857(3) 0.149(3) Uani 1 1 d D U . . .
H40_2 H 0.387116 0.472752 1.000503 0.179 Uiso 1 1 calc R U . . .
C41_2 C 0.3527(9) 0.6943(6) 0.9997(4) 0.171(4) Uani 1 1 d D U . . .
C42_2 C 0.3638(14) 0.7536(7) 0.9653(4) 0.229(7) Uani 1 1 d D U . . .
H42A_2 H 0.427012 0.743194 0.945020 0.344 Uiso 1 1 calc R U . . .
H42B_2 H 0.299823 0.765286 0.949211 0.344 Uiso 1 1 calc R U . . .
H42C_2 H 0.371879 0.790872 0.979115 0.344 Uiso 1 1 calc R U . . .
C43_2 C 0.4555(18) 0.6821(9) 1.0223(8) 0.373(14) Uani 1 1 d D U . . .
H43A_2 H 0.516539 0.668387 1.001841 0.560 Uiso 1 1 calc R U . . .
H43B_2 H 0.464853 0.722890 1.031823 0.560 Uiso 1 1 calc R U . . .
H43C_2 H 0.451214 0.647133 1.047630 0.560 Uiso 1 1 calc R U . . .
C44_2 C 0.2573(19) 0.7149(12) 1.0277(8) 0.403(15) Uani 1 1 d D U . . .
H44A_2 H 0.244913 0.678315 1.051128 0.604 Uiso 1 1 calc R U . . .
H44B_2 H 0.267465 0.752965 1.040313 0.604 Uiso 1 1 calc R U . . .
H44C_2 H 0.195409 0.727379 1.010409 0.604 Uiso 1 1 calc R U . . .
C45_2 C 0.4235(7) 0.3792(6) 0.8285(3) 0.162(3) Uani 1 1 d D U . . .
C46_2 C 0.5298(8) 0.3456(7) 0.8267(4) 0.180(5) Uani 1 1 d D U . . .
H46_2 H 0.559163 0.325984 0.853443 0.216 Uiso 1 1 calc R U . . .
C47_2 C 0.5919(9) 0.3400(8) 0.7893(4) 0.206(6) Uani 1 1 d D U . . .
H47_2 H 0.665415 0.321081 0.789886 0.247 Uiso 1 1 calc R U . . .
C48_2 C 0.5476(10) 0.3620(7) 0.7497(4) 0.207(5) Uani 1 1 d D U . . .
C49_2 C 0.4410(10) 0.3963(7) 0.7505(4) 0.196(6) Uani 1 1 d D U . . .
H49_2 H 0.411216 0.416320 0.723987 0.235 Uiso 1 1 calc R U . . .
C50_2 C 0.3827(9) 0.4004(7) 0.7884(4) 0.203(6) Uani 1 1 d D U . . .
H50_2 H 0.309032 0.418923 0.787937 0.244 Uiso 1 1 calc R U . . .
C51_2 C 0.6104(12) 0.3592(8) 0.7051(4) 0.219(6) Uani 1 1 d D U . . .
C52_2 C 0.7261(11) 0.3263(10) 0.7103(5) 0.270(9) Uani 1 1 d D U . . .
H52A_2 H 0.727501 0.280707 0.725394 0.405 Uiso 1 1 calc R U . . .
H52B_2 H 0.765681 0.326064 0.681435 0.405 Uiso 1 1 calc R U . . .
H52C_2 H 0.759397 0.350998 0.727366 0.405 Uiso 1 1 calc R U . . .
C53_2 C 0.6265(16) 0.4250(9) 0.6824(5) 0.274(8) Uani 1 1 d D U . . .
H53A_2 H 0.659517 0.446922 0.701310 0.412 Uiso 1 1 calc R U . . .
H53B_2 H 0.673610 0.420690 0.655526 0.412 Uiso 1 1 calc R U . . .
H53C_2 H 0.557357 0.451316 0.675141 0.412 Uiso 1 1 calc R U . . .
C54_2 C 0.5601(15) 0.3251(9) 0.6766(5) 0.265(7) Uani 1 1 d D U . . .
H54A_2 H 0.549584 0.281129 0.692079 0.398 Uiso 1 1 calc R U . . .
H54B_2 H 0.490746 0.351208 0.669344 0.398 Uiso 1 1 calc R U . . .
H54C_2 H 0.606999 0.320582 0.649729 0.398 Uiso 1 1 calc R U . . .
C55_2 C 0.9465(8) 0.8524(6) 0.5675(3) 0.150(3) Uani 1 1 d D U . . .
C56_2 C 0.9781(7) 0.9140(6) 0.5611(3) 0.154(3) Uani 1 1 d D U . . .
C57_2 C 1.0637(8) 0.9239(7) 0.5270(3) 0.156(4) Uani 1 1 d D U . . .
H57_2 H 1.090267 0.964759 0.520740 0.187 Uiso 1 1 calc R U . . .
C58_2 C 1.1072(9) 0.8726(6) 0.5031(4) 0.161(4) Uani 1 1 d D U . . .
H58_2 H 1.161945 0.879618 0.480174 0.193 Uiso 1 1 calc R U . . .
C59_2 C 1.0733(8) 0.8140(6) 0.5120(3) 0.165(4) Uani 1 1 d D U . . .
H59_2 H 1.107014 0.780497 0.495517 0.197 Uiso 1 1 calc R U . . .
C60_2 C 0.9919(8) 0.7992(6) 0.5438(3) 0.153(3) Uani 1 1 d D U . . .
C61_2 C 0.9309(8) 0.9701(6) 0.5857(3) 0.153(3) Uani 1 1 d D U . . .
C62_2 C 0.9929(9) 0.9918(7) 0.6096(4) 0.162(3) Uani 1 1 d D U . . .
H62_2 H 1.063940 0.969159 0.612712 0.194 Uiso 1 1 calc R U . . .
C63_2 C 0.9559(9) 1.0468(7) 0.6302(4) 0.163(3) Uani 1 1 d D U . . .
H63_2 H 1.000601 1.062475 0.646870 0.195 Uiso 1 1 calc R U . . .
C64_2 C 0.8534(9) 1.0772(7) 0.6254(4) 0.168(3) Uani 1 1 d D U . . .
C65_2 C 0.7892(9) 1.0582(6) 0.6015(4) 0.161(4) Uani 1 1 d D U . . .
H65_2 H 0.719499 1.082617 0.597744 0.194 Uiso 1 1 calc R U . . .
C66_2 C 0.8256(8) 1.0008(6) 0.5814(3) 0.159(3) Uani 1 1 d D U . . .
H66_2 H 0.779759 0.984217 0.565789 0.191 Uiso 1 1 calc R U . . .
C67_2 C 0.8114(10) 1.1399(7) 0.6471(4) 0.181(4) Uani 1 1 d D U . . .
C68_2 C 0.7948(12) 1.2006(6) 0.6142(4) 0.202(5) Uani 1 1 d D U . . .
H68A_2 H 0.861606 1.205028 0.595693 0.302 Uiso 1 1 calc R U . . .
H68B_2 H 0.738735 1.197592 0.596052 0.302 Uiso 1 1 calc R U . . .
H68C_2 H 0.772890 1.239245 0.628969 0.302 Uiso 1 1 calc R U . . .
C69_2 C 0.8938(11) 1.1552(7) 0.6763(4) 0.206(5) Uani 1 1 d D U . . .
H69A_2 H 0.910050 1.117388 0.699389 0.309 Uiso 1 1 calc R U . . .
H69B_2 H 0.959748 1.163287 0.658146 0.309 Uiso 1 1 calc R U . . .
H69C_2 H 0.862596 1.194571 0.689425 0.309 Uiso 1 1 calc R U . . .
C70_2 C 0.7109(12) 1.1298(8) 0.6769(5) 0.229(6) Uani 1 1 d D U . . .
H70A_2 H 0.725571 1.089281 0.698109 0.343 Uiso 1 1 calc R U . . .
H70B_2 H 0.688065 1.167712 0.692441 0.343 Uiso 1 1 calc R U . . .
H70C_2 H 0.653910 1.126059 0.659525 0.343 Uiso 1 1 calc R U . . .
C71_2 C 0.9507(8) 0.7374(6) 0.5551(3) 0.162(4) Uani 1 1 d D U . . .
C72_2 C 0.8528(9) 0.7306(6) 0.5459(4) 0.177(5) Uani 1 1 d D U . . .
H72_2 H 0.811849 0.766285 0.528621 0.212 Uiso 1 1 calc R U . . .
C73_2 C 0.8099(9) 0.6720(6) 0.5614(5) 0.198(6) Uani 1 1 d D U . . .
H73_2 H 0.737541 0.670600 0.557653 0.238 Uiso 1 1 calc R U . . .
C74_2 C 0.8722(11) 0.6168(7) 0.5820(6) 0.222(7) Uani 1 1 d D U . . .
C75_2 C 0.9774(11) 0.6215(7) 0.5877(5) 0.220(7) Uani 1 1 d D U . . .
H75_2 H 1.022742 0.583981 0.601227 0.264 Uiso 1 1 calc R U . . .
C76_2 C 1.0157(10) 0.6803(6) 0.5739(4) 0.193(6) Uani 1 1 d D U . . .
H76_2 H 1.088077 0.682132 0.577270 0.232 Uiso 1 1 calc R U . . .
C77_2 C 0.8169(16) 0.5558(9) 0.5968(8) 0.302(10) Uani 1 1 d D U . . .
C78_2 C 0.7019(17) 0.5769(11) 0.6206(10) 0.391(15) Uani 1 1 d D U . . .
H78A_2 H 0.655275 0.604312 0.599262 0.587 Uiso 1 1 calc R U . . .
H78B_2 H 0.671114 0.537193 0.633579 0.587 Uiso 1 1 calc R U . . .
H78C_2 H 0.708250 0.602141 0.643480 0.587 Uiso 1 1 calc R U . . .
C79_2 C 0.799(4) 0.5225(16) 0.5604(11) 0.55(2) Uani 1 1 d D U . . .
H79A_2 H 0.755716 0.554229 0.539675 0.832 Uiso 1 1 calc R U . . .
H79B_2 H 0.867872 0.506184 0.545451 0.832 Uiso 1 1 calc R U . . .
H79C_2 H 0.760864 0.485273 0.572195 0.832 Uiso 1 1 calc R U . . .
C80_2 C 0.879(2) 0.5159(11) 0.6305(11) 0.52(2) Uani 1 1 d D U . . .
H80A_2 H 0.885831 0.542782 0.652497 0.779 Uiso 1 1 calc R U . . .
H80B_2 H 0.843773 0.478396 0.644333 0.779 Uiso 1 1 calc R U . . .
H80C_2 H 0.950781 0.499307 0.617589 0.779 Uiso 1 1 calc R U . . .
C81_2 C 0.2544(6) 0.7188(5) 0.6866(3) 0.166(3) Uani 1 1 d D U . . .
H81A_2 H 0.215293 0.764719 0.682899 0.199 Uiso 1 1 calc R U . . .
H81B_2 H 0.219232 0.693085 0.712332 0.199 Uiso 1 1 calc R U . . .
C82_2 C 0.2496(9) 0.6885(6) 0.6461(4) 0.191(4) Uani 1 1 d D U . . .
H82A_2 H 0.174105 0.685268 0.643589 0.230 Uiso 1 1 calc R U . . .
H82B_2 H 0.273905 0.718616 0.620102 0.230 Uiso 1 1 calc R U . . .
C83_2 C 0.3160(11) 0.6210(6) 0.6459(4) 0.202(4) Uani 1 1 d D U . . .
H83A_2 H 0.295572 0.591369 0.672905 0.242 Uiso 1 1 calc R U . . .
H83B_2 H 0.392437 0.624504 0.645954 0.242 Uiso 1 1 calc R U . . .
C84_2 C 0.3019(10) 0.5906(6) 0.6063(4) 0.199(4) Uani 1 1 d D U . . .
H84A_2 H 0.227129 0.582716 0.607806 0.239 Uiso 1 1 calc R U . . .
H84B_2 H 0.315492 0.622067 0.579307 0.239 Uiso 1 1 calc R U . . .
C85_2 C 0.3777(13) 0.5259(8) 0.6045(5) 0.233(6) Uani 1 1 d D U . . .
H85A_2 H 0.452024 0.533018 0.605413 0.280 Uiso 1 1 calc R U . . .
H85B_2 H 0.360106 0.493175 0.630278 0.280 Uiso 1 1 calc R U . . .
C86_2 C 0.3695(15) 0.4990(9) 0.5633(6) 0.261(7) Uani 1 1 d D U . . .
H86A_2 H 0.389825 0.531686 0.537906 0.314 Uiso 1 1 calc R U . . .
H86B_2 H 0.293748 0.495336 0.561867 0.314 Uiso 1 1 calc R U . . .
C87_2 C 0.4382(15) 0.4318(11) 0.5586(10) 0.334(12) Uani 1 1 d D U . . .
H87A_2 H 0.423736 0.418048 0.531473 0.401 Uiso 1 1 calc R U . . .
H87B_2 H 0.417446 0.398413 0.583461 0.401 Uiso 1 1 calc R U . . .
C88_2 C 0.5590(13) 0.4333(8) 0.5574(5) 0.234(8) Uani 1 1 d D U . . .
H88A_2 H 0.576940 0.472774 0.537018 0.281 Uiso 1 1 calc R U . . .
H88B_2 H 0.576327 0.437042 0.586802 0.281 Uiso 1 1 calc R U . . .
C89_2 C 0.6266(16) 0.3712(10) 0.5429(7) 0.284(11) Uani 1 1 d D U . . .
H89A_2 H 0.605905 0.332196 0.563066 0.341 Uiso 1 1 calc R U . . .
H89B_2 H 0.608239 0.368233 0.513552 0.341 Uiso 1 1 calc R U . . .
C90_2 C 0.7479(16) 0.3667(11) 0.5412(8) 0.315(12) Uani 1 1 d D U . . .
H90A_2 H 0.783112 0.325175 0.531573 0.473 Uiso 1 1 calc R U . . .
H90B_2 H 0.770308 0.404134 0.520603 0.473 Uiso 1 1 calc R U . . .
H90C_2 H 0.767966 0.367982 0.570275 0.473 Uiso 1 1 calc R U . . .
C91_2 C 1.0439(7) 0.6089(6) 0.7708(3) 0.180(4) Uani 1 1 d D U . . .
H91A_2 H 1.064809 0.653059 0.768255 0.217 Uiso 1 1 calc R U . . .
H91B_2 H 1.063878 0.583309 0.799331 0.217 Uiso 1 1 calc R U . . .
C92_2 C 1.1056(8) 0.5747(6) 0.7354(4) 0.195(4) Uani 1 1 d D U . . .
H92A_2 H 1.182822 0.574739 0.736653 0.234 Uiso 1 1 calc R U . . .
H92B_2 H 1.085405 0.600136 0.706906 0.234 Uiso 1 1 calc R U . . .
C93_2 C 1.0882(12) 0.5044(6) 0.7378(4) 0.221(5) Uani 1 1 d D U . . .
H93A_2 H 1.011522 0.504216 0.735605 0.266 Uiso 1 1 calc R U . . .
H93B_2 H 1.106790 0.478982 0.766558 0.266 Uiso 1 1 calc R U . . .
C94_2 C 1.1558(11) 0.4701(7) 0.7014(4) 0.216(5) Uani 1 1 d D U . . .
H94A_2 H 1.138444 0.497052 0.672997 0.259 Uiso 1 1 calc R U . . .
H94B_2 H 1.232198 0.470344 0.704276 0.259 Uiso 1 1 calc R U . . .
C95_2 C 1.1421(16) 0.3994(9) 0.7004(7) 0.291(9) Uani 1 1 d D U . . .
H95A_2 H 1.065828 0.398175 0.697887 0.349 Uiso 1 1 calc R U . . .
H95B_2 H 1.162165 0.371323 0.728151 0.349 Uiso 1 1 calc R U . . .
C96_2 C 1.2103(15) 0.3707(14) 0.6624(8) 0.356(13) Uani 1 1 d D U . . .
H96A_2 H 1.252981 0.404414 0.646654 0.427 Uiso 1 1 calc R U . . .
H96B_2 H 1.261342 0.332128 0.674745 0.427 Uiso 1 1 calc R U . . .
C97_2 C 1.153(3) 0.349(3) 0.6297(9) 0.58(4) Uani 1 1 d D U . . .
H97A_2 H 1.089125 0.382817 0.622363 0.691 Uiso 1 1 calc R U . . .
H97B_2 H 1.127621 0.306894 0.642316 0.691 Uiso 1 1 calc R U . . .
C98_2 C 1.227(2) 0.340(2) 0.5881(10) 0.51(2) Uani 1 1 d D U . . .
H98A_2 H 1.286142 0.366316 0.586227 0.613 Uiso 1 1 calc R U . . .
H98B_2 H 1.259293 0.293185 0.589078 0.613 Uiso 1 1 calc R U . . .
C99_2 C 1.164(3) 0.364(2) 0.5480(8) 0.55(3) Uani 1 1 d D U . . .
H99A_2 H 1.203451 0.344843 0.522791 0.656 Uiso 1 1 calc R U . . .
H99B_2 H 1.155758 0.412775 0.540594 0.656 Uiso 1 1 calc R U . . .
C100_2 C 1.051(3) 0.3427(13) 0.5570(13) 0.44(2) Uani 1 1 d D U . . .
H10A_2 H 1.011329 0.358273 0.530974 0.661 Uiso 1 1 calc R U . . .
H10B_2 H 1.058474 0.294394 0.563861 0.661 Uiso 1 1 calc R U . . .
H10C_2 H 1.010844 0.362235 0.581640 0.661 Uiso 1 1 calc R U . . .

loop_
_atom_site_aniso_label
_atom_site_aniso_U_11
_atom_site_aniso_U_22
_atom_site_aniso_U_33
_atom_site_aniso_U_23
_atom_site_aniso_U_13
_atom_site_aniso_U_12
O1_1 0.101(4) 0.242(7) 0.135(5) 0.121(5) -0.035(3) -0.068(4)
O2_1 0.097(4) 0.278(8) 0.131(5) 0.124(5) -0.043(3) -0.073(5)
O3_1 0.103(4) 0.232(7) 0.110(4) 0.092(5) -0.027(3) -0.059(4)
O4_1 0.091(3) 0.245(8) 0.128(5) 0.102(5) -0.015(3) -0.051(4)
N1_1 0.086(4) 0.223(7) 0.124(5) 0.097(5) -0.035(4) -0.053(4)
N2_1 0.094(4) 0.211(8) 0.116(4) 0.102(5) -0.035(4) -0.055(5)
C1_1 0.098(4) 0.182(9) 0.134(7) 0.084(7) -0.039(5) -0.048(6)
C2_1 0.095(4) 0.193(10) 0.131(7) 0.086(6) -0.045(5) -0.059(6)
C3_1 0.099(4) 0.179(9) 0.122(6) 0.070(6) -0.042(5) -0.055(5)
C4_1 0.093(4) 0.163(8) 0.109(6) 0.060(5) -0.029(4) -0.038(5)
C5_1 0.088(4) 0.209(10) 0.133(7) 0.088(7) -0.029(5) -0.040(6)
C6_1 0.089(5) 0.257(13) 0.143(8) 0.117(8) -0.032(5) -0.052(6)
C7_1 0.088(4) 0.186(9) 0.126(7) 0.080(6) -0.031(5) -0.043(5)
C8_1 0.098(5) 0.208(10) 0.127(7) 0.089(7) -0.044(5) -0.065(6)
C9_1 0.095(4) 0.201(10) 0.130(7) 0.084(6) -0.038(4) -0.054(5)
C10_1 0.098(5) 0.210(11) 0.167(9) 0.113(8) -0.041(6) -0.060(6)
C11_1 0.090(4) 0.221(10) 0.121(6) 0.097(7) -0.032(5) -0.068(6)
C12_1 0.095(4) 0.172(9) 0.112(6) 0.073(6) -0.030(4) -0.053(5)
C13_1 0.095(4) 0.204(10) 0.101(6) 0.086(6) -0.024(4) -0.055(6)
C14_1 0.086(4) 0.177(9) 0.123(6) 0.078(6) -0.037(4) -0.036(5)
C15_1 0.088(4) 0.194(9) 0.104(6) 0.066(6) -0.023(4) -0.051(5)
C16_1 0.087(4) 0.206(10) 0.127(7) 0.090(6) -0.032(5) -0.052(5)
C17_1 0.091(4) 0.179(9) 0.135(7) 0.072(6) -0.035(5) -0.045(5)
C18_1 0.095(5) 0.191(10) 0.143(8) 0.086(7) -0.041(5) -0.054(6)
C19_1 0.078(4) 0.209(10) 0.116(6) 0.081(6) -0.026(4) -0.040(5)
C20_1 0.090(4) 0.212(10) 0.116(6) 0.085(6) -0.033(5) -0.051(5)
C21_1 0.076(4) 0.210(10) 0.143(7) 0.092(7) -0.029(4) -0.044(5)
C22_1 0.093(5) 0.217(11) 0.136(7) 0.104(7) -0.039(5) -0.061(6)
C23_1 0.086(4) 0.216(10) 0.124(7) 0.092(7) -0.034(5) -0.050(6)
C24_1 0.084(4) 0.199(10) 0.118(6) 0.080(6) -0.031(4) -0.042(5)
C25_1 0.085(4) 0.198(10) 0.108(6) 0.075(6) -0.021(4) -0.042(5)
C26_1 0.086(4) 0.201(10) 0.124(7) 0.076(6) -0.031(5) -0.050(5)
C27_1 0.091(4) 0.197(10) 0.124(7) 0.093(6) -0.030(4) -0.049(6)
C28_1 0.092(4) 0.213(10) 0.109(6) 0.087(6) -0.026(4) -0.057(6)
C29_1 0.072(5) 0.214(8) 0.133(6) 0.090(5) -0.031(5) -0.053(5)
C30_1 0.110(7) 0.204(7) 0.130(5) 0.098(4) -0.042(5) -0.060(6)
C31_1 0.085(6) 0.202(9) 0.146(7) 0.094(6) -0.037(5) -0.056(6)
C32_1 0.097(7) 0.214(9) 0.141(7) 0.087(7) -0.043(6) -0.042(7)
C33_1 0.105(6) 0.217(8) 0.130(6) 0.095(6) -0.038(5) -0.052(5)
C34_1 0.085(6) 0.218(8) 0.121(5) 0.091(5) -0.027(4) -0.053(5)
C35_1 0.100(6) 0.204(7) 0.118(5) 0.099(4) -0.039(4) -0.053(6)
C36_1 0.101(7) 0.211(8) 0.121(7) 0.097(6) -0.043(5) -0.052(6)
C37_1 0.127(8) 0.201(8) 0.131(7) 0.108(6) -0.031(5) -0.049(7)
C38_1 0.089(5) 0.242(8) 0.133(6) 0.109(5) -0.036(4) -0.045(5)
C39_1 0.093(7) 0.252(8) 0.102(6) 0.117(5) -0.023(5) -0.047(6)
C40_1 0.068(5) 0.235(8) 0.143(7) 0.114(6) -0.028(4) -0.050(6)
C41_1 0.129(7) 0.248(9) 0.126(6) 0.103(6) -0.030(5) -0.043(7)
C42_1 0.189(11) 0.247(10) 0.157(9) 0.114(8) -0.063(9) -0.052(9)
C43_1 0.107(6) 0.246(14) 0.229(13) 0.061(10) -0.037(7) -0.036(7)
C44_1 0.145(9) 0.280(13) 0.133(7) 0.100(6) -0.043(6) -0.060(9)
C45_1 0.098(6) 0.226(9) 0.124(5) 0.093(5) -0.039(4) -0.044(6)
C46_1 0.120(7) 0.267(14) 0.139(7) 0.073(8) -0.035(6) -0.077(8)
C47_1 0.140(8) 0.237(13) 0.149(7) 0.089(8) -0.048(6) -0.075(8)
C48_1 0.123(7) 0.240(12) 0.139(6) 0.070(7) -0.046(5) -0.047(7)
C49_1 0.160(9) 0.288(16) 0.129(6) 0.079(9) -0.033(7) -0.104(9)
C50_1 0.140(8) 0.300(15) 0.120(5) 0.093(8) -0.039(6) -0.097(9)
C51_1 0.197(11) 0.214(12) 0.168(8) 0.032(8) -0.057(9) -0.055(10)
C52_1 0.264(13) 0.56(3) 0.202(16) 0.068(19) -0.099(13) -0.222(18)
C53_1 0.60(4) 0.370(19) 0.48(4) -0.17(2) -0.39(3) 0.21(3)
C54_1 0.38(3) 0.377(19) 0.140(10) 0.112(12) -0.108(13) -0.184(19)
C55_1 0.077(4) 0.206(7) 0.105(6) 0.077(5) -0.017(4) -0.057(5)
C56_1 0.101(5) 0.198(7) 0.087(5) 0.087(4) -0.032(4) -0.053(5)
C57_1 0.119(6) 0.212(9) 0.094(6) 0.072(5) -0.034(5) -0.071(6)
C58_1 0.096(5) 0.188(9) 0.101(6) 0.076(5) -0.028(5) -0.055(6)
C59_1 0.085(5) 0.206(8) 0.119(6) 0.084(5) -0.033(4) -0.044(5)
C60_1 0.086(4) 0.198(6) 0.111(6) 0.081(4) -0.026(4) -0.058(5)
C61_1 0.097(5) 0.194(7) 0.091(6) 0.085(4) -0.038(4) -0.045(5)
C62_1 0.105(5) 0.216(10) 0.110(8) 0.074(6) -0.035(5) -0.035(7)
C63_1 0.124(6) 0.213(11) 0.113(8) 0.068(6) -0.046(6) -0.026(7)
C64_1 0.145(7) 0.220(8) 0.110(7) 0.082(6) -0.070(6) -0.034(7)
C65_1 0.124(6) 0.205(10) 0.136(9) 0.094(6) -0.059(5) -0.068(7)
C66_1 0.108(5) 0.212(9) 0.109(7) 0.086(5) -0.044(5) -0.059(6)
C67_1 0.212(10) 0.240(9) 0.104(7) 0.076(6) -0.069(6) -0.069(9)
C68_1 0.204(12) 0.220(9) 0.159(10) 0.076(8) -0.054(9) -0.069(10)
C69_1 0.45(2) 0.254(16) 0.193(13) 0.034(10) 0.082(16) -0.114(19)
C70_1 0.244(12) 0.33(2) 0.36(2) -0.12(2) -0.184(14) 0.038(15)
C71_1 0.106(4) 0.209(7) 0.121(7) 0.094(6) -0.041(5) -0.048(5)
C72_1 0.113(6) 0.215(9) 0.132(7) 0.091(8) -0.031(6) -0.058(5)
C73_1 0.133(5) 0.185(9) 0.155(9) 0.063(8) -0.033(7) -0.054(6)
C74_1 0.123(5) 0.221(9) 0.164(9) 0.099(8) -0.052(6) -0.048(6)
C75_1 0.118(6) 0.206(10) 0.169(10) 0.078(9) -0.029(7) -0.037(5)
C76_1 0.098(4) 0.214(9) 0.129(7) 0.090(7) -0.036(5) -0.046(5)
C77_1 0.168(9) 0.180(11) 0.173(10) 0.051(7) -0.062(7) -0.032(6)
C78_1 0.186(13) 0.223(14) 0.324(19) 0.039(12) -0.154(13) -0.012(9)
C79_1 0.239(15) 0.219(13) 0.201(12) 0.103(11) -0.063(10) -0.060(10)
C80_1 0.30(2) 0.278(17) 0.144(10) 0.081(9) -0.043(9) 0.050(13)
C81_1 0.089(5) 0.295(13) 0.169(9) 0.133(7) -0.034(6) -0.068(7)
C82_1 0.085(8) 0.41(2) 0.304(18) 0.012(15) 0.011(9) -0.085(11)
C83_1 0.119(10) 0.371(19) 0.214(14) 0.073(10) -0.034(9) -0.073(12)
C84_1 0.111(10) 0.41(2) 0.231(16) 0.054(12) -0.028(9) -0.074(11)
C85_1 0.22(2) 0.53(4) 0.38(3) -0.08(3) 0.023(19) -0.16(2)
C86_1 0.183(18) 0.61(3) 0.38(3) -0.11(2) 0.017(17) -0.18(2)
C87_1 0.31(3) 0.50(3) 0.33(3) -0.010(19) -0.06(2) -0.18(3)
C88_1 0.64(5) 0.40(3) 0.24(3) -0.10(2) -0.04(3) -0.05(3)
C89_1 0.75(6) 0.44(3) 0.18(2) -0.12(2) 0.06(3) -0.14(4)
C90_1 0.91(7) 0.31(3) 0.162(17) 0.045(18) 0.02(3) -0.17(3)
C91_1 0.082(5) 0.307(11) 0.131(7) 0.123(7) -0.033(5) -0.075(6)
C92_1 0.138(9) 0.287(10) 0.184(10) 0.118(8) -0.062(8) -0.104(8)
C93_1 0.165(11) 0.265(10) 0.251(14) 0.119(9) -0.108(11) -0.109(9)
C94_1 0.103(7) 0.306(11) 0.160(9) 0.112(8) -0.032(7) -0.072(8)
C95_1 0.26(2) 0.339(17) 0.42(3) -0.002(18) -0.13(2) -0.034(18)
C96_1 0.248(18) 0.36(2) 0.41(3) 0.007(19) -0.078(17) -0.129(18)
C97_1 0.32(2) 0.25(2) 0.37(2) 0.097(18) -0.120(18) -0.110(19)
C98_1 0.33(2) 0.30(3) 0.44(4) -0.08(3) -0.02(2) -0.07(2)
C99_1 0.45(3) 0.46(5) 0.38(4) -0.16(4) -0.01(3) -0.17(4)
C100_1 0.45(3) 0.38(4) 0.44(4) -0.15(3) 0.10(3) -0.12(4)
O1_2 0.100(4) 0.214(7) 0.130(5) 0.096(5) -0.033(3) -0.048(4)
O2_2 0.092(3) 0.226(7) 0.131(5) 0.094(5) -0.031(3) -0.046(4)
O3_2 0.099(4) 0.241(8) 0.131(5) 0.103(5) -0.029(3) -0.054(4)
O4_2 0.096(4) 0.242(8) 0.128(5) 0.105(5) -0.033(3) -0.066(4)
N1_2 0.088(4) 0.216(7) 0.115(5) 0.090(5) -0.029(4) -0.059(5)
N2_2 0.097(4) 0.200(8) 0.121(5) 0.091(5) -0.032(3) -0.049(4)
C1_2 0.088(4) 0.190(10) 0.123(7) 0.071(6) -0.020(5) -0.044(5)
C2_2 0.092(4) 0.192(10) 0.134(7) 0.071(6) -0.027(5) -0.057(6)
C3_2 0.091(4) 0.192(10) 0.121(7) 0.061(6) -0.025(4) -0.049(5)
C4_2 0.080(4) 0.199(10) 0.131(7) 0.073(6) -0.017(4) -0.036(5)
C5_2 0.089(4) 0.183(9) 0.119(6) 0.071(6) -0.022(4) -0.037(5)
C6_2 0.096(5) 0.268(13) 0.143(8) 0.119(8) -0.039(5) -0.069(7)
C7_2 0.088(4) 0.212(10) 0.107(6) 0.079(6) -0.025(4) -0.048(5)
C8_2 0.080(4) 0.201(10) 0.117(6) 0.065(6) -0.020(4) -0.043(5)
C9_2 0.088(5) 0.285(13) 0.141(7) 0.119(8) -0.043(5) -0.073(7)
C10_2 0.085(4) 0.215(11) 0.136(7) 0.098(7) -0.025(5) -0.034(6)
C11_2 0.082(4) 0.186(9) 0.130(7) 0.069(6) -0.033(5) -0.041(5)
C12_2 0.091(4) 0.184(9) 0.139(7) 0.086(6) -0.041(5) -0.047(5)
C13_2 0.091(4) 0.185(10) 0.139(7) 0.083(7) -0.031(5) -0.037(5)
C14_2 0.090(4) 0.200(10) 0.141(7) 0.089(7) -0.036(5) -0.051(6)
C15_2 0.088(4) 0.181(9) 0.129(7) 0.079(6) -0.036(5) -0.053(5)
C16_2 0.082(4) 0.191(10) 0.140(7) 0.084(6) -0.026(5) -0.051(5)
C17_2 0.094(4) 0.206(10) 0.116(6) 0.087(6) -0.038(5) -0.063(6)
C18_2 0.092(5) 0.222(11) 0.127(7) 0.095(7) -0.031(5) -0.057(6)
C19_2 0.093(4) 0.221(11) 0.129(7) 0.099(7) -0.037(5) -0.067(6)
C20_2 0.093(5) 0.206(10) 0.140(7) 0.093(7) -0.037(5) -0.059(6)
C21_2 0.092(4) 0.221(10) 0.122(7) 0.094(6) -0.031(4) -0.060(5)
C22_2 0.087(4) 0.241(11) 0.121(7) 0.106(7) -0.023(5) -0.049(6)
C23_2 0.094(5) 0.215(11) 0.123(7) 0.085(7) -0.033(5) -0.056(6)
C24_2 0.086(4) 0.185(9) 0.128(7) 0.074(6) -0.025(4) -0.046(5)
C25_2 0.089(4) 0.208(10) 0.111(6) 0.073(6) -0.024(4) -0.044(5)
C26_2 0.093(5) 0.209(10) 0.128(7) 0.087(7) -0.029(5) -0.050(6)
C27_2 0.096(4) 0.211(11) 0.123(7) 0.088(7) -0.029(4) -0.047(6)
C28_2 0.098(5) 0.237(12) 0.143(7) 0.113(8) -0.034(5) -0.068(7)
C29_2 0.087(5) 0.207(7) 0.118(5) 0.083(4) -0.040(4) -0.059(6)
C30_2 0.087(5) 0.196(7) 0.120(5) 0.086(4) -0.028(4) -0.044(6)
C31_2 0.094(5) 0.199(8) 0.128(6) 0.090(6) -0.038(5) -0.054(7)
C32_2 0.127(7) 0.208(9) 0.121(7) 0.085(7) -0.027(5) -0.068(8)
C33_2 0.099(6) 0.223(8) 0.131(6) 0.076(6) -0.034(5) -0.070(6)
C34_2 0.092(5) 0.205(8) 0.125(5) 0.081(5) -0.038(4) -0.058(6)
C35_2 0.103(6) 0.193(6) 0.102(5) 0.094(4) -0.021(4) -0.044(6)
C36_2 0.110(6) 0.200(7) 0.111(6) 0.093(5) -0.036(5) -0.055(7)
C37_2 0.119(7) 0.191(7) 0.115(6) 0.098(6) -0.024(5) -0.066(7)
C38_2 0.106(6) 0.198(7) 0.120(6) 0.079(5) -0.034(5) -0.038(6)
C39_2 0.121(7) 0.193(8) 0.115(7) 0.093(5) -0.030(6) -0.053(8)
C40_2 0.108(6) 0.202(8) 0.107(6) 0.088(6) -0.032(5) -0.041(8)
C41_2 0.150(8) 0.199(8) 0.145(8) 0.075(6) -0.029(6) -0.066(8)
C42_2 0.280(17) 0.234(11) 0.167(11) 0.104(9) -0.078(10) -0.119(13)
C43_2 0.45(2) 0.247(18) 0.46(3) 0.098(19) -0.36(2) -0.10(2)
C44_2 0.41(2) 0.43(3) 0.40(3) -0.18(2) 0.24(2) -0.24(2)
C45_2 0.099(5) 0.234(10) 0.131(5) 0.076(5) -0.027(4) -0.061(5)
C46_2 0.104(6) 0.250(14) 0.156(7) 0.070(9) -0.028(5) -0.037(6)
C47_2 0.112(7) 0.303(16) 0.162(7) 0.089(10) -0.014(5) -0.051(8)
C48_2 0.167(8) 0.248(14) 0.153(6) 0.100(8) -0.006(6) -0.031(8)
C49_2 0.159(8) 0.273(16) 0.124(6) 0.075(9) -0.038(6) -0.042(8)
C50_2 0.132(7) 0.299(16) 0.130(6) 0.111(9) -0.028(5) -0.039(8)
C51_2 0.166(8) 0.307(16) 0.155(8) 0.066(9) -0.010(7) -0.063(10)
C52_2 0.145(8) 0.43(2) 0.184(13) 0.086(14) 0.004(8) -0.072(10)
C53_2 0.272(18) 0.368(16) 0.149(11) 0.117(12) -0.013(11) -0.121(13)
C54_2 0.225(16) 0.349(19) 0.201(13) 0.040(13) -0.074(12) -0.040(15)
C55_2 0.097(6) 0.218(8) 0.114(6) 0.081(5) -0.037(4) -0.056(6)
C56_2 0.096(6) 0.206(7) 0.126(7) 0.103(5) -0.041(4) -0.047(5)
C57_2 0.104(7) 0.222(10) 0.118(8) 0.087(6) -0.039(5) -0.058(7)
C58_2 0.106(7) 0.227(11) 0.119(8) 0.095(6) -0.032(5) -0.056(7)
C59_2 0.121(7) 0.225(9) 0.123(7) 0.078(6) -0.025(5) -0.058(6)
C60_2 0.102(6) 0.219(7) 0.109(7) 0.090(5) -0.034(4) -0.053(6)
C61_2 0.099(6) 0.198(8) 0.132(7) 0.103(5) -0.032(5) -0.056(5)
C62_2 0.100(6) 0.222(10) 0.136(9) 0.096(6) -0.017(5) -0.072(6)
C63_2 0.117(6) 0.239(11) 0.108(8) 0.091(6) -0.029(6) -0.069(7)
C64_2 0.114(6) 0.226(8) 0.131(7) 0.105(5) -0.019(5) -0.066(6)
C65_2 0.109(7) 0.203(9) 0.133(8) 0.113(6) -0.035(5) -0.045(6)
C66_2 0.106(5) 0.213(9) 0.118(7) 0.113(5) -0.025(5) -0.045(6)
C67_2 0.142(8) 0.221(9) 0.149(9) 0.099(6) -0.030(6) -0.065(7)
C68_2 0.236(14) 0.226(10) 0.128(8) 0.079(7) -0.075(8) -0.064(10)
C69_2 0.192(11) 0.235(11) 0.166(9) 0.104(8) -0.075(8) -0.062(10)
C70_2 0.186(10) 0.237(14) 0.235(15) 0.042(10) 0.030(9) -0.070(10)
C71_2 0.118(6) 0.221(7) 0.127(7) 0.079(6) -0.043(6) -0.060(6)
C72_2 0.146(8) 0.234(10) 0.138(8) 0.085(9) -0.066(7) -0.075(7)
C73_2 0.118(7) 0.225(11) 0.229(14) 0.079(11) -0.046(8) -0.062(7)
C74_2 0.164(9) 0.207(11) 0.268(17) 0.084(11) -0.059(10) -0.055(8)
C75_2 0.194(10) 0.239(11) 0.206(13) 0.112(12) -0.106(11) -0.068(9)
C76_2 0.161(9) 0.218(10) 0.179(11) 0.076(10) -0.070(9) -0.044(7)
C77_2 0.243(15) 0.233(15) 0.40(3) 0.098(14) -0.024(15) -0.099(12)
C78_2 0.237(15) 0.35(3) 0.51(4) 0.16(2) 0.03(2) -0.121(16)
C79_2 0.74(7) 0.37(4) 0.63(5) -0.10(3) 0.03(3) -0.34(4)
C80_2 0.31(2) 0.31(2) 0.86(5) 0.36(3) -0.24(3) -0.177(19)
C81_2 0.079(4) 0.239(9) 0.134(6) 0.118(5) -0.027(5) -0.045(5)
C82_2 0.123(8) 0.245(10) 0.188(9) 0.095(7) -0.072(7) -0.073(6)
C83_2 0.154(10) 0.256(10) 0.170(9) 0.090(7) -0.056(8) -0.062(8)
C84_2 0.145(9) 0.265(11) 0.160(9) 0.092(7) -0.035(8) -0.070(8)
C85_2 0.182(13) 0.291(14) 0.204(13) 0.053(10) -0.047(12) -0.049(10)
C86_2 0.243(16) 0.313(18) 0.207(14) 0.045(11) -0.069(15) -0.042(13)
C87_2 0.269(15) 0.35(2) 0.39(3) -0.06(2) -0.05(2) -0.044(16)
C88_2 0.267(14) 0.219(15) 0.184(14) 0.076(12) -0.062(13) -0.033(11)
C89_2 0.320(19) 0.258(19) 0.224(18) 0.061(15) -0.047(19) 0.006(17)
C90_2 0.314(18) 0.29(2) 0.28(2) 0.051(19) -0.04(2) 0.025(19)
C91_2 0.092(5) 0.281(10) 0.128(7) 0.127(6) -0.044(5) -0.059(6)
C92_2 0.098(6) 0.290(10) 0.156(8) 0.114(7) -0.028(5) -0.060(7)
C93_2 0.179(12) 0.281(10) 0.166(10) 0.109(8) -0.050(8) -0.059(10)
C94_2 0.174(12) 0.338(12) 0.129(9) 0.084(8) -0.059(7) -0.114(11)
C95_2 0.193(17) 0.372(18) 0.31(2) -0.022(17) 0.003(15) -0.115(17)
C96_2 0.170(17) 0.41(3) 0.46(3) -0.06(2) 0.064(19) -0.041(19)
C97_2 0.61(7) 0.69(7) 0.46(3) -0.25(4) -0.01(3) -0.06(5)
C98_2 0.46(4) 0.59(6) 0.52(4) -0.16(5) 0.03(3) -0.16(4)
C99_2 0.57(5) 0.72(7) 0.46(3) -0.30(5) 0.00(4) -0.24(5)
C100_2 0.44(4) 0.24(2) 0.64(7) -0.14(3) -0.04(4) 0.02(3)

loop_
_atom_type_symbol
_atom_type_description
_atom_type_scat_dispersion_real
_atom_type_scat_dispersion_imag
_atom_type_scat_source
C C 0.0022 0.0012 'International Tables Vol C Tables 4.2.6.8 and 6.1.1.4'
H H 0.0000 0.0000 'International Tables Vol C Tables 4.2.6.8 and 6.1.1.4'
N N 0.0046 0.0025 'International Tables Vol C Tables 4.2.6.8 and 6.1.1.4'
O O 0.0081 0.0046 'International Tables Vol C Tables 4.2.6.8 and 6.1.1.4'

loop_
_geom_angle_atom_site_label_1
_geom_angle_atom_site_label_2
_geom_angle_atom_site_label_3
_geom_angle
_geom_angle_site_symmetry_1
_geom_angle_site_symmetry_3
_geom_angle_publ_flag
C26_1 N1_1 C25_1 124.8(6) . . ?
C26_1 N1_1 C29_1 117.0(6) . . ?
C25_1 N1_1 C29_1 117.3(6) . . ?
C28_1 N2_1 C27_1 124.7(6) . . ?
C28_1 N2_1 C55_1 115.7(6) . . ?
C27_1 N2_1 C55_1 117.8(6) . . ?
C2_1 C1_1 C23_1 122.2(7) . . ?
C2_1 C1_1 H1_1 118.9 . . ?
C23_1 C1_1 H1_1 118.9 . . ?
C1_1 C2_1 C3_1 120.3(7) . . ?
C1_1 C2_1 C25_1 118.6(7) . . ?
C3_1 C2_1 C25_1 121.0(7) . . ?
C5_1 C3_1 C4_1 120.3(7) . . ?
C5_1 C3_1 C2_1 120.2(7) . . ?
C4_1 C3_1 C2_1 119.4(7) . . ?
C24_1 C4_1 C3_1 119.9(6) . . ?
C24_1 C4_1 C8_1 120.2(6) . . ?
C3_1 C4_1 C8_1 119.7(7) . . ?
C6_1 C5_1 C3_1 120.0(7) . . ?
C6_1 C5_1 C26_1 118.9(7) . . ?
C3_1 C5_1 C26_1 121.0(7) . . ?
C5_1 C6_1 C7_1 122.5(8) . . ?
C5_1 C6_1 H6_1 118.8 . . ?
C7_1 C6_1 H6_1 118.8 . . ?
C6_1 C7_1 C8_1 117.9(7) . . ?
C6_1 C7_1 C9_1 123.5(7) . . ?
C8_1 C7_1 C9_1 118.6(6) . . ?
C12_1 C8_1 C7_1 120.3(6) . . ?
C12_1 C8_1 C4_1 120.2(7) . . ?
C7_1 C8_1 C4_1 119.5(6) . . ?
C10_1 C9_1 C7_1 118.9(7) . . ?
C10_1 C9_1 C81_1 119.0(7) . . ?
C7_1 C9_1 C81_1 122.1(7) . . ?
C9_1 C10_1 C11_1 122.9(7) . . ?
C9_1 C10_1 H10_1 118.6 . . ?
C11_1 C10_1 H10_1 118.6 . . ?
C12_1 C11_1 C10_1 118.4(7) . . ?
C12_1 C11_1 C13_1 120.1(7) . . ?
C10_1 C11_1 C13_1 121.5(6) . . ?
C11_1 C12_1 C8_1 120.9(7) . . ?
C11_1 C12_1 C16_1 119.8(6) . . ?
C8_1 C12_1 C16_1 119.3(6) . . ?
C14_1 C13_1 C11_1 119.8(6) . . ?
C14_1 C13_1 H13_1 120.1 . . ?
C11_1 C13_1 H13_1 120.1 . . ?
C13_1 C14_1 C15_1 120.3(6) . . ?
C13_1 C14_1 C27_1 119.5(6) . . ?
C15_1 C14_1 C27_1 120.1(6) . . ?
C17_1 C15_1 C16_1 119.7(6) . . ?
C17_1 C15_1 C14_1 120.0(7) . . ?
C16_1 C15_1 C14_1 120.2(7) . . ?
C15_1 C16_1 C12_1 119.6(6) . . ?
C15_1 C16_1 C20_1 119.5(7) . . ?
C12_1 C16_1 C20_1 120.8(6) . . ?
C18_1 C17_1 C15_1 120.9(7) . . ?
C18_1 C17_1 C28_1 118.0(7) . . ?
C15_1 C17_1 C28_1 121.1(7) . . ?
C17_1 C18_1 C19_1 121.7(7) . . ?
C17_1 C18_1 H18_1 119.1 . . ?
C19_1 C18_1 H18_1 119.1 . . ?
C20_1 C19_1 C18_1 117.2(7) . . ?
C20_1 C19_1 C21_1 120.5(6) . . ?
C18_1 C19_1 C21_1 121.9(7) . . ?
C19_1 C20_1 C24_1 120.0(7) . . ?
C19_1 C20_1 C16_1 120.6(6) . . ?
C24_1 C20_1 C16_1 119.0(7) . . ?
C22_1 C21_1 C19_1 116.6(6) . . ?
C22_1 C21_1 C91_1 121.4(7) . . ?
C19_1 C21_1 C91_1 121.7(7) . . ?
C21_1 C22_1 C23_1 124.4(7) . . ?
C21_1 C22_1 H22_1 117.8 . . ?
C23_1 C22_1 H22_1 117.8 . . ?
C24_1 C23_1 C22_1 118.2(6) . . ?
C24_1 C23_1 C1_1 118.1(7) . . ?
C22_1 C23_1 C1_1 123.5(7) . . ?
C4_1 C24_1 C23_1 119.9(6) . . ?
C4_1 C24_1 C20_1 120.2(7) . . ?
C23_1 C24_1 C20_1 119.7(7) . . ?
O1_1 C25_1 N1_1 120.0(7) . . ?
O1_1 C25_1 C2_1 124.2(7) . . ?
N1_1 C25_1 C2_1 115.7(6) . . ?
O2_1 C26_1 N1_1 119.2(7) . . ?
O2_1 C26_1 C5_1 123.8(7) . . ?
N1_1 C26_1 C5_1 116.9(7) . . ?
O3_1 C27_1 N2_1 122.2(7) . . ?
O3_1 C27_1 C14_1 121.4(7) . . ?
N2_1 C27_1 C14_1 116.4(6) . . ?
O4_1 C28_1 N2_1 118.8(7) . . ?
O4_1 C28_1 C17_1 123.8(7) . . ?
N2_1 C28_1 C17_1 116.3(7) . . ?
C30_1 C29_1 C34_1 123.9(9) . . ?
C30_1 C29_1 N1_1 120.0(11) . . ?
C34_1 C29_1 N1_1 115.8(10) . . ?
C29_1 C30_1 C31_1 116.2(12) . . ?
C29_1 C30_1 C35_1 126.6(9) . . ?
C31_1 C30_1 C35_1 117.1(10) . . ?
C32_1 C31_1 C30_1 118.7(11) . . ?
C32_1 C31_1 H31_1 120.6 . . ?
C30_1 C31_1 H31_1 120.6 . . ?
C33_1 C32_1 C31_1 122.9(10) . . ?
C33_1 C32_1 H32_1 118.6 . . ?
C31_1 C32_1 H32_1 118.6 . . ?
C32_1 C33_1 C34_1 119.4(12) . . ?
C32_1 C33_1 H33_1 120.3 . . ?
C34_1 C33_1 H33_1 120.3 . . ?
C33_1 C34_1 C29_1 118.5(10) . . ?
C33_1 C34_1 C45_1 120.3(12) . . ?
C29_1 C34_1 C45_1 121.2(9) . . ?
C40_1 C35_1 C36_1 119.5(12) . . ?
C40_1 C35_1 C30_1 118.2(10) . . ?
C36_1 C35_1 C30_1 121.9(10) . . ?
C35_1 C36_1 C37_1 120.3(10) . . ?
C35_1 C36_1 H36_1 119.9 . . ?
C37_1 C36_1 H36_1 119.9 . . ?
C36_1 C37_1 C38_1 119.8(10) . . ?
C36_1 C37_1 H37_1 120.1 . . ?
C38_1 C37_1 H37_1 120.1 . . ?
C39_1 C38_1 C37_1 116.9(12) . . ?
C39_1 C38_1 C41_1 121.1(9) . . ?
C37_1 C38_1 C41_1 121.8(9) . . ?
C40_1 C39_1 C38_1 122.2(10) . . ?
C40_1 C39_1 H39_1 118.9 . . ?
C38_1 C39_1 H39_1 118.9 . . ?
C39_1 C40_1 C35_1 120.3(10) . . ?
C39_1 C40_1 H40_1 119.8 . . ?
C35_1 C40_1 H40_1 119.8 . . ?
C44_1 C41_1 C42_1 112.0(11) . . ?
C44_1 C41_1 C38_1 111.3(10) . . ?
C42_1 C41_1 C38_1 111.9(10) . . ?
C44_1 C41_1 C43_1 106.9(10) . . ?
C42_1 C41_1 C43_1 107.2(10) . . ?
C38_1 C41_1 C43_1 107.2(11) . . ?
C41_1 C42_1 H42A_1 109.5 . . ?
C41_1 C42_1 H42B_1 109.5 . . ?
H42A_1 C42_1 H42B_1 109.5 . . ?
C41_1 C42_1 H42C_1 109.5 . . ?
H42A_1 C42_1 H42C_1 109.5 . . ?
H42B_1 C42_1 H42C_1 109.5 . . ?
C41_1 C43_1 H43A_1 109.5 . . ?
C41_1 C43_1 H43B_1 109.5 . . ?
H43A_1 C43_1 H43B_1 109.5 . . ?
C41_1 C43_1 H43C_1 109.5 . . ?
H43A_1 C43_1 H43C_1 109.5 . . ?
H43B_1 C43_1 H43C_1 109.5 . . ?
C41_1 C44_1 H44A_1 109.5 . . ?
C41_1 C44_1 H44B_1 109.5 . . ?
H44A_1 C44_1 H44B_1 109.5 . . ?
C41_1 C44_1 H44C_1 109.5 . . ?
H44A_1 C44_1 H44C_1 109.5 . . ?
H44B_1 C44_1 H44C_1 109.5 . . ?
C50_1 C45_1 C46_1 114.9(10) . . ?
C50_1 C45_1 C34_1 126.3(9) . . ?
C46_1 C45_1 C34_1 118.8(9) . . ?
C47_1 C46_1 C45_1 123.2(10) . . ?
C47_1 C46_1 H46_1 118.4 . . ?
C45_1 C46_1 H46_1 118.4 . . ?
C46_1 C47_1 C48_1 122.0(11) . . ?
C46_1 C47_1 H47_1 119.0 . . ?
C48_1 C47_1 H47_1 119.0 . . ?
C47_1 C48_1 C49_1 115.9(11) . . ?
C47_1 C48_1 C51_1 123.7(11) . . ?
C49_1 C48_1 C51_1 120.4(10) . . ?
C50_1 C49_1 C48_1 121.5(10) . . ?
C50_1 C49_1 H49_1 119.2 . . ?
C48_1 C49_1 H49_1 119.2 . . ?
C49_1 C50_1 C45_1 122.3(10) . . ?
C49_1 C50_1 H50_1 118.9 . . ?
C45_1 C50_1 H50_1 118.9 . . ?
C53_1 C51_1 C54_1 116.8(18) . . ?
C53_1 C51_1 C48_1 111.6(13) . . ?
C54_1 C51_1 C48_1 111.9(12) . . ?
C53_1 C51_1 C52_1 103.4(17) . . ?
C54_1 C51_1 C52_1 101.7(14) . . ?
C48_1 C51_1 C52_1 110.5(12) . . ?
C51_1 C52_1 H52A_1 109.5 . . ?
C51_1 C52_1 H52B_1 109.5 . . ?
H52A_1 C52_1 H52B_1 109.5 . . ?
C51_1 C52_1 H52C_1 109.5 . . ?
H52A_1 C52_1 H52C_1 109.5 . . ?
H52B_1 C52_1 H52C_1 109.5 . . ?
C51_1 C53_1 H53A_1 109.5 . . ?
C51_1 C53_1 H53B_1 109.5 . . ?
H53A_1 C53_1 H53B_1 109.5 . . ?
C51_1 C53_1 H53C_1 109.5 . . ?
H53A_1 C53_1 H53C_1 109.5 . . ?
H53B_1 C53_1 H53C_1 109.5 . . ?
C51_1 C54_1 H54A_1 109.5 . . ?
C51_1 C54_1 H54B_1 109.5 . . ?
H54A_1 C54_1 H54B_1 109.5 . . ?
C51_1 C54_1 H54C_1 109.5 . . ?
H54A_1 C54_1 H54C_1 109.5 . . ?
H54B_1 C54_1 H54C_1 109.5 . . ?
C56_1 C55_1 C60_1 126.2(9) . . ?
C56_1 C55_1 N2_1 118.3(11) . . ?
C60_1 C55_1 N2_1 114.4(9) . . ?
C55_1 C56_1 C57_1 114.7(11) . . ?
C55_1 C56_1 C61_1 126.8(8) . . ?
C57_1 C56_1 C61_1 118.5(9) . . ?
C58_1 C57_1 C56_1 119.7(10) . . ?
C58_1 C57_1 H57_1 120.2 . . ?
C56_1 C57_1 H57_1 120.2 . . ?
C59_1 C58_1 C57_1 120.4(9) . . ?
C59_1 C58_1 H58_1 119.8 . . ?
C57_1 C58_1 H58_1 119.8 . . ?
C58_1 C59_1 C60_1 124.8(12) . . ?
C58_1 C59_1 H59_1 117.6 . . ?
C60_1 C59_1 H59_1 117.6 . . ?
C59_1 C60_1 C55_1 114.2(9) . . ?
C59_1 C60_1 C71_1 127.2(12) . . ?
C55_1 C60_1 C71_1 118.6(8) . . ?
C62_1 C61_1 C66_1 121.9(13) . . ?
C62_1 C61_1 C56_1 120.2(10) . . ?
C66_1 C61_1 C56_1 117.8(10) . . ?
C61_1 C62_1 C63_1 120.8(12) . . ?
C61_1 C62_1 H62_1 119.6 . . ?
C63_1 C62_1 H62_1 119.6 . . ?
C64_1 C63_1 C62_1 116.8(14) . . ?
C64_1 C63_1 H63_1 121.6 . . ?
C62_1 C63_1 H63_1 121.6 . . ?
C65_1 C64_1 C63_1 124.6(14) . . ?
C65_1 C64_1 C67_1 116.8(12) . . ?
C63_1 C64_1 C67_1 118.6(13) . . ?
C64_1 C65_1 C66_1 117.6(11) . . ?
C64_1 C65_1 H65_1 121.2 . . ?
C66_1 C65_1 H65_1 121.2 . . ?
C61_1 C66_1 C65_1 118.2(11) . . ?
C61_1 C66_1 H66_1 120.9 . . ?
C65_1 C66_1 H66_1 120.9 . . ?
C68_1 C67_1 C70_1 109.8(13) . . ?
C68_1 C67_1 C64_1 111.9(10) . . ?
C70_1 C67_1 C64_1 110.7(12) . . ?
C68_1 C67_1 C69_1 105.4(13) . . ?
C70_1 C67_1 C69_1 106.0(13) . . ?
C64_1 C67_1 C69_1 112.8(12) . . ?
C67_1 C68_1 H68A_1 109.5 . . ?
C67_1 C68_1 H68B_1 109.5 . . ?
H68A_1 C68_1 H68B_1 109.5 . . ?
C67_1 C68_1 H68C_1 109.5 . . ?
H68A_1 C68_1 H68C_1 109.5 . . ?
H68B_1 C68_1 H68C_1 109.5 . . ?
C67_1 C69_1 H69A_1 109.5 . . ?
C67_1 C69_1 H69B_1 109.5 . . ?
H69A_1 C69_1 H69B_1 109.5 . . ?
C67_1 C69_1 H69C_1 109.5 . . ?
H69A_1 C69_1 H69C_1 109.5 . . ?
H69B_1 C69_1 H69C_1 109.5 . . ?
C67_1 C70_1 H70A_1 109.5 . . ?
C67_1 C70_1 H70B_1 109.5 . . ?
H70A_1 C70_1 H70B_1 109.5 . . ?
C67_1 C70_1 H70C_1 109.5 . . ?
H70A_1 C70_1 H70C_1 109.5 . . ?
H70B_1 C70_1 H70C_1 109.5 . . ?
C72_1 C71_1 C76_1 117.5(9) . . ?
C72_1 C71_1 C60_1 122.5(8) . . ?
C76_1 C71_1 C60_1 120.0(8) . . ?
C71_1 C72_1 C73_1 122.0(9) . . ?
C71_1 C72_1 H72_1 119.0 . . ?
C73_1 C72_1 H72_1 119.0 . . ?
C74_1 C73_1 C72_1 119.3(9) . . ?
C74_1 C73_1 H73_1 120.3 . . ?
C72_1 C73_1 H73_1 120.3 . . ?
C75_1 C74_1 C73_1 118.5(9) . . ?
C75_1 C74_1 C77_1 119.9(10) . . ?
C73_1 C74_1 C77_1 121.5(10) . . ?
C76_1 C75_1 C74_1 119.8(10) . . ?
C76_1 C75_1 H75_1 120.1 . . ?
C74_1 C75_1 H75_1 120.1 . . ?
C75_1 C76_1 C71_1 122.5(9) . . ?
C75_1 C76_1 H76_1 118.7 . . ?
C71_1 C76_1 H76_1 118.7 . . ?
C80_1 C77_1 C79_1 112.3(14) . . ?
C80_1 C77_1 C74_1 109.0(11) . . ?
C79_1 C77_1 C74_1 112.9(11) . . ?
C80_1 C77_1 C78_1 105.0(14) . . ?
C79_1 C77_1 C78_1 107.9(12) . . ?
C74_1 C77_1 C78_1 109.3(11) . . ?
C77_1 C78_1 H78A_1 109.5 . . ?
C77_1 C78_1 H78B_1 109.5 . . ?
H78A_1 C78_1 H78B_1 109.5 . . ?
C77_1 C78_1 H78C_1 109.5 . . ?
H78A_1 C78_1 H78C_1 109.5 . . ?
H78B_1 C78_1 H78C_1 109.5 . . ?
C77_1 C79_1 H79A_1 109.5 . . ?
C77_1 C79_1 H79B_1 109.5 . . ?
H79A_1 C79_1 H79B_1 109.5 . . ?
C77_1 C79_1 H79C_1 109.5 . . ?
H79A_1 C79_1 H79C_1 109.5 . . ?
H79B_1 C79_1 H79C_1 109.5 . . ?
C77_1 C80_1 H80A_1 109.5 . . ?
C77_1 C80_1 H80B_1 109.5 . . ?
H80A_1 C80_1 H80B_1 109.5 . . ?
C77_1 C80_1 H80C_1 109.5 . . ?
H80A_1 C80_1 H80C_1 109.5 . . ?
H80B_1 C80_1 H80C_1 109.5 . . ?
C82_1 C81_1 C9_1 111.9(10) . . ?
C82_1 C81_1 H81A_1 109.2 . . ?
C9_1 C81_1 H81A_1 109.2 . . ?
C82_1 C81_1 H81B_1 109.2 . . ?
C9_1 C81_1 H81B_1 109.2 . . ?
H81A_1 C81_1 H81B_1 107.9 . . ?
C83_1 C82_1 C81_1 120.0(12) . . ?
C83_1 C82_1 H82A_1 107.3 . . ?
C81_1 C82_1 H82A_1 107.3 . . ?
C83_1 C82_1 H82B_1 107.3 . . ?
C81_1 C82_1 H82B_1 107.3 . . ?
H82A_1 C82_1 H82B_1 106.9 . . ?
C82_1 C83_1 C84_1 118.7(12) . . ?
C82_1 C83_1 H83A_1 107.6 . . ?
C84_1 C83_1 H83A_1 107.6 . . ?
C82_1 C83_1 H83B_1 107.6 . . ?
C84_1 C83_1 H83B_1 107.6 . . ?
H83A_1 C83_1 H83B_1 107.1 . . ?
C83_1 C84_1 C85_1 111.8(12) . . ?
C83_1 C84_1 H84A_1 109.3 . . ?
C85_1 C84_1 H84A_1 109.3 . . ?
C83_1 C84_1 H84B_1 109.3 . . ?
C85_1 C84_1 H84B_1 109.3 . . ?
H84A_1 C84_1 H84B_1 107.9 . . ?
C84_1 C85_1 C86_1 106.2(14) . . ?
C84_1 C85_1 H85A_1 110.5 . . ?
C86_1 C85_1 H85A_1 110.5 . . ?
C84_1 C85_1 H85B_1 110.5 . . ?
C86_1 C85_1 H85B_1 110.5 . . ?
H85A_1 C85_1 H85B_1 108.7 . . ?
C85_1 C86_1 C87_1 114.1(15) . . ?
C85_1 C86_1 H86A_1 108.7 . . ?
C87_1 C86_1 H86A_1 108.7 . . ?
C85_1 C86_1 H86B_1 108.7 . . ?
C87_1 C86_1 H86B_1 108.7 . . ?
H86A_1 C86_1 H86B_1 107.6 . . ?
C88_1 C87_1 C86_1 107.6(17) . . ?
C88_1 C87_1 H87A_1 110.2 . . ?
C86_1 C87_1 H87A_1 110.2 . . ?
C88_1 C87_1 H87B_1 110.2 . . ?
C86_1 C87_1 H87B_1 110.2 . . ?
H87A_1 C87_1 H87B_1 108.5 . . ?
C89_1 C88_1 C87_1 110.8(18) . . ?
C89_1 C88_1 H88A_1 109.5 . . ?
C87_1 C88_1 H88A_1 109.5 . . ?
C89_1 C88_1 H88B_1 109.5 . . ?
C87_1 C88_1 H88B_1 109.5 . . ?
H88A_1 C88_1 H88B_1 108.1 . . ?
C90_1 C89_1 C88_1 118.3(19) . . ?
C90_1 C89_1 H89A_1 107.7 . . ?
C88_1 C89_1 H89A_1 107.7 . . ?
C90_1 C89_1 H89B_1 107.7 . . ?
C88_1 C89_1 H89B_1 107.7 . . ?
H89A_1 C89_1 H89B_1 107.1 . . ?
C89_1 C90_1 H90A_1 109.5 . . ?
C89_1 C90_1 H90B_1 109.5 . . ?
H90A_1 C90_1 H90B_1 109.5 . . ?
C89_1 C90_1 H90C_1 109.5 . . ?
H90A_1 C90_1 H90C_1 109.5 . . ?
H90B_1 C90_1 H90C_1 109.5 . . ?
C92_1 C91_1 C21_1 113.4(10) . . ?
C92_1 C91_1 H91A_1 108.9 . . ?
C21_1 C91_1 H91A_1 108.9 . . ?
C92_1 C91_1 H91B_1 108.9 . . ?
C21_1 C91_1 H91B_1 108.9 . . ?
H91A_1 C91_1 H91B_1 107.7 . . ?
C93_1 C92_1 C91_1 114.1(10) . . ?
C93_1 C92_1 H92A_1 108.7 . . ?
C91_1 C92_1 H92A_1 108.7 . . ?
C93_1 C92_1 H92B_1 108.7 . . ?
C91_1 C92_1 H92B_1 108.7 . . ?
H92A_1 C92_1 H92B_1 107.6 . . ?
C92_1 C93_1 C94_1 114.5(10) . . ?
C92_1 C93_1 H93A_1 108.6 . . ?
C94_1 C93_1 H93A_1 108.6 . . ?
C92_1 C93_1 H93B_1 108.6 . . ?
C94_1 C93_1 H93B_1 108.6 . . ?
H93A_1 C93_1 H93B_1 107.6 . . ?
C95_1 C94_1 C93_1 119.0(11) . . ?
C95_1 C94_1 H94A_1 107.6 . . ?
C93_1 C94_1 H94A_1 107.6 . . ?
C95_1 C94_1 H94B_1 107.6 . . ?
C93_1 C94_1 H94B_1 107.6 . . ?
H94A_1 C94_1 H94B_1 107.0 . . ?
C94_1 C95_1 C96_1 116.3(16) . . ?
C94_1 C95_1 H95A_1 108.2 . . ?
C96_1 C95_1 H95A_1 108.2 . . ?
C94_1 C95_1 H95B_1 108.2 . . ?
C96_1 C95_1 H95B_1 108.2 . . ?
H95A_1 C95_1 H95B_1 107.4 . . ?
C97_1 C96_1 C95_1 117.8(17) . . ?
C97_1 C96_1 H96A_1 107.9 . . ?
C95_1 C96_1 H96A_1 107.9 . . ?
C97_1 C96_1 H96B_1 107.9 . . ?
C95_1 C96_1 H96B_1 107.9 . . ?
H96A_1 C96_1 H96B_1 107.2 . . ?
C96_1 C97_1 C98_1 115.8(17) . . ?
C96_1 C97_1 H97A_1 108.3 . . ?
C98_1 C97_1 H97A_1 108.3 . . ?
C96_1 C97_1 H97B_1 108.3 . . ?
C98_1 C97_1 H97B_1 108.3 . . ?
H97A_1 C97_1 H97B_1 107.4 . . ?
C97_1 C98_1 C99_1 112.9(19) . . ?
C97_1 C98_1 H98A_1 109.0 . . ?
C99_1 C98_1 H98A_1 109.0 . . ?
C97_1 C98_1 H98B_1 109.0 . . ?
C99_1 C98_1 H98B_1 109.0 . . ?
H98A_1 C98_1 H98B_1 107.8 . . ?
C98_1 C99_1 C100_1 111(2) . . ?
C98_1 C99_1 H99A_1 109.4 . . ?
C100_1 C99_1 H99A_1 109.4 . . ?
C98_1 C99_1 H99B_1 109.4 . . ?
C100_1 C99_1 H99B_1 109.4 . . ?
H99A_1 C99_1 H99B_1 108.0 . . ?
C99_1 C100_1 H10A_1 109.5 . . ?
C99_1 C100_1 H10B_1 109.5 . . ?
H10A_1 C100_1 H10B_1 109.5 . . ?
C99_1 C100_1 H10C_1 109.5 . . ?
H10A_1 C100_1 H10C_1 109.5 . . ?
H10B_1 C100_1 H10C_1 109.5 . . ?
C26_2 N1_2 C25_2 122.4(6) . . ?
C26_2 N1_2 C29_2 120.2(6) . . ?
C25_2 N1_2 C29_2 116.5(6) . . ?
C28_2 N2_2 C27_2 124.6(6) . . ?
C28_2 N2_2 C55_2 115.1(7) . . ?
C27_2 N2_2 C55_2 118.9(6) . . ?
C2_2 C1_2 C23_2 122.5(7) . . ?
C2_2 C1_2 H1_2 118.8 . . ?
C23_2 C1_2 H1_2 118.8 . . ?
C1_2 C2_2 C3_2 121.9(7) . . ?
C1_2 C2_2 C25_2 119.0(7) . . ?
C3_2 C2_2 C25_2 119.2(7) . . ?
C5_2 C3_2 C2_2 121.7(7) . . ?
C5_2 C3_2 C4_2 120.0(7) . . ?
C2_2 C3_2 C4_2 118.3(7) . . ?
C24_2 C4_2 C3_2 120.2(7) . . ?
C24_2 C4_2 C8_2 119.4(7) . . ?
C3_2 C4_2 C8_2 119.9(7) . . ?
C6_2 C5_2 C3_2 119.5(7) . . ?
C6_2 C5_2 C26_2 120.0(7) . . ?
C3_2 C5_2 C26_2 120.5(7) . . ?
C5_2 C6_2 C7_2 122.9(8) . . ?
C5_2 C6_2 H6_2 118.6 . . ?
C7_2 C6_2 H6_2 118.6 . . ?
C8_2 C7_2 C6_2 118.9(7) . . ?
C8_2 C7_2 C9_2 118.4(7) . . ?
C6_2 C7_2 C9_2 122.7(7) . . ?
C12_2 C8_2 C7_2 121.2(7) . . ?
C12_2 C8_2 C4_2 120.3(7) . . ?
C7_2 C8_2 C4_2 118.4(7) . . ?
C10_2 C9_2 C7_2 118.7(7) . . ?
C10_2 C9_2 C81_2 118.5(7) . . ?
C7_2 C9_2 C81_2 122.7(7) . . ?
C9_2 C10_2 C11_2 122.8(7) . . ?
C9_2 C10_2 H10_2 118.6 . . ?
C11_2 C10_2 H10_2 118.6 . . ?
C10_2 C11_2 C12_2 119.0(7) . . ?
C10_2 C11_2 C13_2 123.7(7) . . ?
C12_2 C11_2 C13_2 117.3(7) . . ?
C8_2 C12_2 C11_2 119.7(7) . . ?
C8_2 C12_2 C16_2 120.0(6) . . ?
C11_2 C12_2 C16_2 120.3(7) . . ?
C14_2 C13_2 C11_2 123.0(7) . . ?
C14_2 C13_2 H13_2 118.5 . . ?
C11_2 C13_2 H13_2 118.5 . . ?
C13_2 C14_2 C15_2 119.5(7) . . ?
C13_2 C14_2 C27_2 118.4(7) . . ?
C15_2 C14_2 C27_2 121.5(7) . . ?
C17_2 C15_2 C16_2 120.3(6) . . ?
C17_2 C15_2 C14_2 120.1(6) . . ?
C16_2 C15_2 C14_2 119.6(7) . . ?
C15_2 C16_2 C12_2 120.3(7) . . ?
C15_2 C16_2 C20_2 119.7(7) . . ?
C12_2 C16_2 C20_2 119.9(6) . . ?
C18_2 C17_2 C15_2 121.7(7) . . ?
C18_2 C17_2 C28_2 117.2(7) . . ?
C15_2 C17_2 C28_2 121.1(7) . . ?
C17_2 C18_2 C19_2 120.3(7) . . ?
C17_2 C18_2 H18_2 119.9 . . ?
C19_2 C18_2 H18_2 119.9 . . ?
C20_2 C19_2 C18_2 118.7(7) . . ?
C20_2 C19_2 C21_2 119.1(6) . . ?
C18_2 C19_2 C21_2 122.0(7) . . ?
C24_2 C20_2 C19_2 120.4(7) . . ?
C24_2 C20_2 C16_2 120.3(7) . . ?
C19_2 C20_2 C16_2 119.3(6) . . ?
C22_2 C21_2 C19_2 118.1(7) . . ?
C22_2 C21_2 C91_2 120.5(7) . . ?
C19_2 C21_2 C91_2 121.3(6) . . ?
C21_2 C22_2 C23_2 123.5(7) . . ?
C21_2 C22_2 H22_2 118.3 . . ?
C23_2 C22_2 H22_2 118.3 . . ?
C22_2 C23_2 C24_2 118.6(7) . . ?
C22_2 C23_2 C1_2 124.3(7) . . ?
C24_2 C23_2 C1_2 116.9(7) . . ?
C4_2 C24_2 C20_2 119.9(7) . . ?
C4_2 C24_2 C23_2 120.0(7) . . ?
C20_2 C24_2 C23_2 120.0(7) . . ?
O1_2 C25_2 N1_2 119.0(7) . . ?
O1_2 C25_2 C2_2 123.3(7) . . ?
N1_2 C25_2 C2_2 117.7(6) . . ?
O2_2 C26_2 N1_2 117.5(7) . . ?
O2_2 C26_2 C5_2 124.0(7) . . ?
N1_2 C26_2 C5_2 118.4(7) . . ?
O3_2 C27_2 N2_2 119.8(7) . . ?
O3_2 C27_2 C14_2 125.7(7) . . ?
N2_2 C27_2 C14_2 114.4(6) . . ?
O4_2 C28_2 N2_2 119.0(7) . . ?
O4_2 C28_2 C17_2 123.6(7) . . ?
N2_2 C28_2 C17_2 117.3(7) . . ?
C30_2 C29_2 C34_2 123.4(9) . . ?
C30_2 C29_2 N1_2 120.7(11) . . ?
C34_2 C29_2 N1_2 115.8(9) . . ?
C29_2 C30_2 C31_2 115.6(12) . . ?
C29_2 C30_2 C35_2 125.8(9) . . ?
C31_2 C30_2 C35_2 118.6(10) . . ?
C32_2 C31_2 C30_2 121.3(11) . . ?
C32_2 C31_2 H31_2 119.3 . . ?
C30_2 C31_2 H31_2 119.3 . . ?
C31_2 C32_2 C33_2 121.4(10) . . ?
C31_2 C32_2 H32_2 119.3 . . ?
C33_2 C32_2 H32_2 119.3 . . ?
C32_2 C33_2 C34_2 119.7(12) . . ?
C32_2 C33_2 H33_2 120.2 . . ?
C34_2 C33_2 H33_2 120.2 . . ?
C33_2 C34_2 C29_2 118.4(10) . . ?
C33_2 C34_2 C45_2 120.7(12) . . ?
C29_2 C34_2 C45_2 120.7(9) . . ?
C36_2 C35_2 C40_2 119.8(12) . . ?
C36_2 C35_2 C30_2 122.3(9) . . ?
C40_2 C35_2 C30_2 117.6(9) . . ?
C35_2 C36_2 C37_2 119.9(10) . . ?
C35_2 C36_2 H36_2 120.1 . . ?
C37_2 C36_2 H36_2 120.1 . . ?
C36_2 C37_2 C38_2 120.2(10) . . ?
C36_2 C37_2 H37_2 119.9 . . ?
C38_2 C37_2 H37_2 119.9 . . ?
C39_2 C38_2 C37_2 118.5(12) . . ?
C39_2 C38_2 C41_2 120.6(9) . . ?
C37_2 C38_2 C41_2 120.4(9) . . ?
C38_2 C39_2 C40_2 120.9(10) . . ?
C38_2 C39_2 H39_2 119.6 . . ?
C40_2 C39_2 H39_2 119.6 . . ?
C39_2 C40_2 C35_2 119.7(10) . . ?
C39_2 C40_2 H40_2 120.2 . . ?
C35_2 C40_2 H40_2 120.2 . . ?
C44_2 C41_2 C42_2 104.9(15) . . ?
C44_2 C41_2 C38_2 111.1(12) . . ?
C42_2 C41_2 C38_2 112.5(10) . . ?
C44_2 C41_2 C43_2 113.3(17) . . ?
C42_2 C41_2 C43_2 104.1(11) . . ?
C38_2 C41_2 C43_2 110.6(12) . . ?
C41_2 C42_2 H42A_2 109.5 . . ?
C41_2 C42_2 H42B_2 109.5 . . ?
H42A_2 C42_2 H42B_2 109.5 . . ?
C41_2 C42_2 H42C_2 109.5 . . ?
H42A_2 C42_2 H42C_2 109.5 . . ?
H42B_2 C42_2 H42C_2 109.5 . . ?
C41_2 C43_2 H43A_2 109.5 . . ?
C41_2 C43_2 H43B_2 109.5 . . ?
H43A_2 C43_2 H43B_2 109.5 . . ?
C41_2 C43_2 H43C_2 109.5 . . ?
H43A_2 C43_2 H43C_2 109.5 . . ?
H43B_2 C43_2 H43C_2 109.5 . . ?
C41_2 C44_2 H44A_2 109.5 . . ?
C41_2 C44_2 H44B_2 109.5 . . ?
H44A_2 C44_2 H44B_2 109.5 . . ?
C41_2 C44_2 H44C_2 109.5 . . ?
H44A_2 C44_2 H44C_2 109.5 . . ?
H44B_2 C44_2 H44C_2 109.5 . . ?
C50_2 C45_2 C46_2 115.0(10) . . ?
C50_2 C45_2 C34_2 124.6(10) . . ?
C46_2 C45_2 C34_2 120.4(9) . . ?
C47_2 C46_2 C45_2 123.4(10) . . ?
C47_2 C46_2 H46_2 118.3 . . ?
C45_2 C46_2 H46_2 118.3 . . ?
C46_2 C47_2 C48_2 119.5(11) . . ?
C46_2 C47_2 H47_2 120.3 . . ?
C48_2 C47_2 H47_2 120.3 . . ?
C47_2 C48_2 C49_2 117.9(11) . . ?
C47_2 C48_2 C51_2 124.2(12) . . ?
C49_2 C48_2 C51_2 117.5(11) . . ?
C50_2 C49_2 C48_2 120.1(10) . . ?
C50_2 C49_2 H49_2 120.0 . . ?
C48_2 C49_2 H49_2 120.0 . . ?
C49_2 C50_2 C45_2 123.5(11) . . ?
C49_2 C50_2 H50_2 118.2 . . ?
C45_2 C50_2 H50_2 118.2 . . ?
C53_2 C51_2 C54_2 110.1(13) . . ?
C53_2 C51_2 C52_2 100.5(13) . . ?
C54_2 C51_2 C52_2 110.4(15) . . ?
C53_2 C51_2 C48_2 112.0(14) . . ?
C54_2 C51_2 C48_2 112.7(13) . . ?
C52_2 C51_2 C48_2 110.5(12) . . ?
C51_2 C52_2 H52A_2 109.5 . . ?
C51_2 C52_2 H52B_2 109.5 . . ?
H52A_2 C52_2 H52B_2 109.5 . . ?
C51_2 C52_2 H52C_2 109.5 . . ?
H52A_2 C52_2 H52C_2 109.5 . . ?
H52B_2 C52_2 H52C_2 109.5 . . ?
C51_2 C53_2 H53A_2 109.5 . . ?
C51_2 C53_2 H53B_2 109.5 . . ?
H53A_2 C53_2 H53B_2 109.5 . . ?
C51_2 C53_2 H53C_2 109.5 . . ?
H53A_2 C53_2 H53C_2 109.5 . . ?
H53B_2 C53_2 H53C_2 109.5 . . ?
C51_2 C54_2 H54A_2 109.5 . . ?
C51_2 C54_2 H54B_2 109.5 . . ?
H54A_2 C54_2 H54B_2 109.5 . . ?
C51_2 C54_2 H54C_2 109.5 . . ?
H54A_2 C54_2 H54C_2 109.5 . . ?
H54B_2 C54_2 H54C_2 109.5 . . ?
C56_2 C55_2 C60_2 125.7(10) . . ?
C56_2 C55_2 N2_2 119.9(12) . . ?
C60_2 C55_2 N2_2 113.3(9) . . ?
C55_2 C56_2 C57_2 115.2(12) . . ?
C55_2 C56_2 C61_2 126.2(10) . . ?
C57_2 C56_2 C61_2 118.6(10) . . ?
C58_2 C57_2 C56_2 119.4(11) . . ?
C58_2 C57_2 H57_2 120.3 . . ?
C56_2 C57_2 H57_2 120.3 . . ?
C59_2 C58_2 C57_2 121.5(11) . . ?
C59_2 C58_2 H58_2 119.2 . . ?
C57_2 C58_2 H58_2 119.2 . . ?
C58_2 C59_2 C60_2 123.9(13) . . ?
C58_2 C59_2 H59_2 118.0 . . ?
C60_2 C59_2 H59_2 118.0 . . ?
C59_2 C60_2 C55_2 114.2(10) . . ?
C59_2 C60_2 C71_2 127.1(13) . . ?
C55_2 C60_2 C71_2 118.7(9) . . ?
C62_2 C61_2 C66_2 120.9(13) . . ?
C62_2 C61_2 C56_2 119.1(11) . . ?
C66_2 C61_2 C56_2 119.9(11) . . ?
C61_2 C62_2 C63_2 121.5(13) . . ?
C61_2 C62_2 H62_2 119.3 . . ?
C63_2 C62_2 H62_2 119.3 . . ?
C64_2 C63_2 C62_2 117.4(13) . . ?
C64_2 C63_2 H63_2 121.3 . . ?
C62_2 C63_2 H63_2 121.3 . . ?
C65_2 C64_2 C63_2 123.4(15) . . ?
C65_2 C64_2 C67_2 118.3(12) . . ?
C63_2 C64_2 C67_2 118.3(13) . . ?
C64_2 C65_2 C66_2 119.4(12) . . ?
C64_2 C65_2 H65_2 120.3 . . ?
C66_2 C65_2 H65_2 120.3 . . ?
C61_2 C66_2 C65_2 117.4(12) . . ?
C61_2 C66_2 H66_2 121.3 . . ?
C65_2 C66_2 H66_2 121.3 . . ?
C68_2 C67_2 C70_2 112.3(12) . . ?
C68_2 C67_2 C64_2 111.7(11) . . ?
C70_2 C67_2 C64_2 109.6(11) . . ?
C68_2 C67_2 C69_2 103.3(10) . . ?
C70_2 C67_2 C69_2 106.5(11) . . ?
C64_2 C67_2 C69_2 113.1(11) . . ?
C67_2 C68_2 H68A_2 109.5 . . ?
C67_2 C68_2 H68B_2 109.5 . . ?
H68A_2 C68_2 H68B_2 109.5 . . ?
C67_2 C68_2 H68C_2 109.5 . . ?
H68A_2 C68_2 H68C_2 109.5 . . ?
H68B_2 C68_2 H68C_2 109.5 . . ?
C67_2 C69_2 H69A_2 109.5 . . ?
C67_2 C69_2 H69B_2 109.5 . . ?
H69A_2 C69_2 H69B_2 109.5 . . ?
C67_2 C69_2 H69C_2 109.5 . . ?
H69A_2 C69_2 H69C_2 109.5 . . ?
H69B_2 C69_2 H69C_2 109.5 . . ?
C67_2 C70_2 H70A_2 109.5 . . ?
C67_2 C70_2 H70B_2 109.5 . . ?
H70A_2 C70_2 H70B_2 109.5 . . ?
C67_2 C70_2 H70C_2 109.5 . . ?
H70A_2 C70_2 H70C_2 109.5 . . ?
H70B_2 C70_2 H70C_2 109.5 . . ?
C72_2 C71_2 C76_2 117.1(10) . . ?
C72_2 C71_2 C60_2 122.8(9) . . ?
C76_2 C71_2 C60_2 119.9(9) . . ?
C71_2 C72_2 C73_2 121.7(10) . . ?
C71_2 C72_2 H72_2 119.2 . . ?
C73_2 C72_2 H72_2 119.2 . . ?
C74_2 C73_2 C72_2 120.4(10) . . ?
C74_2 C73_2 H73_2 119.8 . . ?
C72_2 C73_2 H73_2 119.8 . . ?
C73_2 C74_2 C75_2 117.9(11) . . ?
C73_2 C74_2 C77_2 115.5(12) . . ?
C75_2 C74_2 C77_2 126.6(13) . . ?
C76_2 C75_2 C74_2 120.4(12) . . ?
C76_2 C75_2 H75_2 119.8 . . ?
C74_2 C75_2 H75_2 119.8 . . ?
C75_2 C76_2 C71_2 121.7(11) . . ?
C75_2 C76_2 H76_2 119.1 . . ?
C71_2 C76_2 H76_2 119.1 . . ?
C80_2 C77_2 C79_2 117(2) . . ?
C80_2 C77_2 C74_2 104.5(14) . . ?
C79_2 C77_2 C74_2 114.1(18) . . ?
C80_2 C77_2 C78_2 105.5(19) . . ?
C79_2 C77_2 C78_2 105.8(19) . . ?
C74_2 C77_2 C78_2 109.8(16) . . ?
C77_2 C78_2 H78A_2 109.5 . . ?
C77_2 C78_2 H78B_2 109.5 . . ?
H78A_2 C78_2 H78B_2 109.5 . . ?
C77_2 C78_2 H78C_2 109.5 . . ?
H78A_2 C78_2 H78C_2 109.5 . . ?
H78B_2 C78_2 H78C_2 109.5 . . ?
C77_2 C79_2 H79A_2 109.5 . . ?
C77_2 C79_2 H79B_2 109.5 . . ?
H79A_2 C79_2 H79B_2 109.5 . . ?
C77_2 C79_2 H79C_2 109.5 . . ?
H79A_2 C79_2 H79C_2 109.5 . . ?
H79B_2 C79_2 H79C_2 109.5 . . ?
C77_2 C80_2 H80A_2 109.5 . . ?
C77_2 C80_2 H80B_2 109.5 . . ?
H80A_2 C80_2 H80B_2 109.5 . . ?
C77_2 C80_2 H80C_2 109.5 . . ?
H80A_2 C80_2 H80C_2 109.5 . . ?
H80B_2 C80_2 H80C_2 109.5 . . ?
C9_2 C81_2 C82_2 110.7(9) . . ?
C9_2 C81_2 H81A_2 109.5 . . ?
C82_2 C81_2 H81A_2 109.5 . . ?
C9_2 C81_2 H81B_2 109.5 . . ?
C82_2 C81_2 H81B_2 109.5 . . ?
H81A_2 C81_2 H81B_2 108.1 . . ?
C83_2 C82_2 C81_2 114.4(9) . . ?
C83_2 C82_2 H82A_2 108.7 . . ?
C81_2 C82_2 H82A_2 108.7 . . ?
C83_2 C82_2 H82B_2 108.7 . . ?
C81_2 C82_2 H82B_2 108.7 . . ?
H82A_2 C82_2 H82B_2 107.6 . . ?
C82_2 C83_2 C84_2 112.4(9) . . ?
C82_2 C83_2 H83A_2 109.1 . . ?
C84_2 C83_2 H83A_2 109.1 . . ?
C82_2 C83_2 H83B_2 109.1 . . ?
C84_2 C83_2 H83B_2 109.1 . . ?
H83A_2 C83_2 H83B_2 107.9 . . ?
C85_2 C84_2 C83_2 111.3(10) . . ?
C85_2 C84_2 H84A_2 109.4 . . ?
C83_2 C84_2 H84A_2 109.4 . . ?
C85_2 C84_2 H84B_2 109.4 . . ?
C83_2 C84_2 H84B_2 109.4 . . ?
H84A_2 C84_2 H84B_2 108.0 . . ?
C86_2 C85_2 C84_2 110.9(12) . . ?
C86_2 C85_2 H85A_2 109.5 . . ?
C84_2 C85_2 H85A_2 109.5 . . ?
C86_2 C85_2 H85B_2 109.5 . . ?
C84_2 C85_2 H85B_2 109.5 . . ?
H85A_2 C85_2 H85B_2 108.0 . . ?
C85_2 C86_2 C87_2 116.0(15) . . ?
C85_2 C86_2 H86A_2 108.3 . . ?
C87_2 C86_2 H86A_2 108.3 . . ?
C85_2 C86_2 H86B_2 108.3 . . ?
C87_2 C86_2 H86B_2 108.3 . . ?
H86A_2 C86_2 H86B_2 107.4 . . ?
C86_2 C87_2 C88_2 112.5(15) . . ?
C86_2 C87_2 H87A_2 109.1 . . ?
C88_2 C87_2 H87A_2 109.1 . . ?
C86_2 C87_2 H87B_2 109.1 . . ?
C88_2 C87_2 H87B_2 109.1 . . ?
H87A_2 C87_2 H87B_2 107.8 . . ?
C89_2 C88_2 C87_2 111.7(14) . . ?
C89_2 C88_2 H88A_2 109.3 . . ?
C87_2 C88_2 H88A_2 109.3 . . ?
C89_2 C88_2 H88B_2 109.3 . . ?
C87_2 C88_2 H88B_2 109.3 . . ?
H88A_2 C88_2 H88B_2 107.9 . . ?
C90_2 C89_2 C88_2 116.3(17) . . ?
C90_2 C89_2 H89A_2 108.2 . . ?
C88_2 C89_2 H89A_2 108.2 . . ?
C90_2 C89_2 H89B_2 108.2 . . ?
C88_2 C89_2 H89B_2 108.2 . . ?
H89A_2 C89_2 H89B_2 107.4 . . ?
C89_2 C90_2 H90A_2 109.5 . . ?
C89_2 C90_2 H90B_2 109.5 . . ?
H90A_2 C90_2 H90B_2 109.5 . . ?
C89_2 C90_2 H90C_2 109.5 . . ?
H90A_2 C90_2 H90C_2 109.5 . . ?
H90B_2 C90_2 H90C_2 109.5 . . ?
C92_2 C91_2 C21_2 114.3(9) . . ?
C92_2 C91_2 H91A_2 108.7 . . ?
C21_2 C91_2 H91A_2 108.7 . . ?
C92_2 C91_2 H91B_2 108.7 . . ?
C21_2 C91_2 H91B_2 108.7 . . ?
H91A_2 C91_2 H91B_2 107.6 . . ?
C91_2 C92_2 C93_2 114.2(9) . . ?
C91_2 C92_2 H92A_2 108.7 . . ?
C93_2 C92_2 H92A_2 108.7 . . ?
C91_2 C92_2 H92B_2 108.7 . . ?
C93_2 C92_2 H92B_2 108.7 . . ?
H92A_2 C92_2 H92B_2 107.6 . . ?
C92_2 C93_2 C94_2 112.7(11) . . ?
C92_2 C93_2 H93A_2 109.1 . . ?
C94_2 C93_2 H93A_2 109.1 . . ?
C92_2 C93_2 H93B_2 109.1 . . ?
C94_2 C93_2 H93B_2 109.1 . . ?
H93A_2 C93_2 H93B_2 107.8 . . ?
C95_2 C94_2 C93_2 116.8(11) . . ?
C95_2 C94_2 H94A_2 108.1 . . ?
C93_2 C94_2 H94A_2 108.1 . . ?
C95_2 C94_2 H94B_2 108.1 . . ?
C93_2 C94_2 H94B_2 108.1 . . ?
H94A_2 C94_2 H94B_2 107.3 . . ?
C94_2 C95_2 C96_2 112.5(16) . . ?
C94_2 C95_2 H95A_2 109.1 . . ?
C96_2 C95_2 H95A_2 109.1 . . ?
C94_2 C95_2 H95B_2 109.1 . . ?
C96_2 C95_2 H95B_2 109.1 . . ?
H95A_2 C95_2 H95B_2 107.8 . . ?
C97_2 C96_2 C95_2 117.3(17) . . ?
C97_2 C96_2 H96A_2 108.0 . . ?
C95_2 C96_2 H96A_2 108.0 . . ?
C97_2 C96_2 H96B_2 108.0 . . ?
C95_2 C96_2 H96B_2 108.0 . . ?
H96A_2 C96_2 H96B_2 107.2 . . ?
C96_2 C97_2 C98_2 110(2) . . ?
C96_2 C97_2 H97A_2 109.6 . . ?
C98_2 C97_2 H97A_2 109.6 . . ?
C96_2 C97_2 H97B_2 109.6 . . ?
C98_2 C97_2 H97B_2 109.6 . . ?
H97A_2 C97_2 H97B_2 108.1 . . ?
C99_2 C98_2 C97_2 109.5(19) . . ?
C99_2 C98_2 H98A_2 109.8 . . ?
C97_2 C98_2 H98A_2 109.8 . . ?
C99_2 C98_2 H98B_2 109.8 . . ?
C97_2 C98_2 H98B_2 109.8 . . ?
H98A_2 C98_2 H98B_2 108.2 . . ?
C98_2 C99_2 C100_2 111(2) . . ?
C98_2 C99_2 H99A_2 109.5 . . ?
C100_2 C99_2 H99A_2 109.5 . . ?
C98_2 C99_2 H99B_2 109.5 . . ?
C100_2 C99_2 H99B_2 109.5 . . ?
H99A_2 C99_2 H99B_2 108.1 . . ?
C99_2 C100_2 H10A_2 109.5 . . ?
C99_2 C100_2 H10B_2 109.5 . . ?
H10A_2 C100_2 H10B_2 109.5 . . ?
C99_2 C100_2 H10C_2 109.5 . . ?
H10A_2 C100_2 H10C_2 109.5 . . ?
H10B_2 C100_2 H10C_2 109.5 . . ?

loop_
_geom_bond_atom_site_label_1
_geom_bond_atom_site_label_2
_geom_bond_distance
_geom_bond_site_symmetry_2
_geom_bond_publ_flag
O1_1 C25_1 1.205(8) . ?
O2_1 C26_1 1.229(9) . ?
O3_1 C27_1 1.211(8) . ?
O4_1 C28_1 1.209(9) . ?
N1_1 C26_1 1.405(9) . ?
N1_1 C25_1 1.410(9) . ?
N1_1 C29_1 1.471(10) . ?
N2_1 C28_1 1.401(9) . ?
N2_1 C27_1 1.405(9) . ?
N2_1 C55_1 1.456(10) . ?
C1_1 C2_1 1.330(10) . ?
C1_1 C23_1 1.432(10) . ?
C1_1 H1_1 0.9500 . ?
C2_1 C3_1 1.420(10) . ?
C2_1 C25_1 1.482(9) . ?
C3_1 C5_1 1.388(10) . ?
C3_1 C4_1 1.411(10) . ?
C4_1 C24_1 1.400(10) . ?
C4_1 C8_1 1.435(9) . ?
C5_1 C6_1 1.380(10) . ?
C5_1 C26_1 1.474(10) . ?
C6_1 C7_1 1.416(10) . ?
C6_1 H6_1 0.9500 . ?
C7_1 C8_1 1.422(10) . ?
C7_1 C9_1 1.440(10) . ?
C8_1 C12_1 1.408(9) . ?
C9_1 C10_1 1.380(10) . ?
C9_1 C81_1 1.508(11) . ?
C10_1 C11_1 1.408(10) . ?
C10_1 H10_1 0.9500 . ?
C11_1 C12_1 1.395(9) . ?
C11_1 C13_1 1.437(10) . ?
C12_1 C16_1 1.420(10) . ?
C13_1 C14_1 1.372(10) . ?
C13_1 H13_1 0.9500 . ?
C14_1 C15_1 1.422(9) . ?
C14_1 C27_1 1.498(9) . ?
C15_1 C17_1 1.396(10) . ?
C15_1 C16_1 1.399(10) . ?
C16_1 C20_1 1.428(9) . ?
C17_1 C18_1 1.364(10) . ?
C17_1 C28_1 1.486(10) . ?
C18_1 C19_1 1.433(10) . ?
C18_1 H18_1 0.9500 . ?
C19_1 C20_1 1.402(10) . ?
C19_1 C21_1 1.468(10) . ?
C20_1 C24_1 1.426(10) . ?
C21_1 C22_1 1.369(10) . ?
C21_1 C91_1 1.509(10) . ?
C22_1 C23_1 1.420(10) . ?
C22_1 H22_1 0.9500 . ?
C23_1 C24_1 1.414(10) . ?
C29_1 C30_1 1.381(14) . ?
C29_1 C34_1 1.392(14) . ?
C30_1 C31_1 1.456(12) . ?
C30_1 C35_1 1.511(14) . ?
C31_1 C32_1 1.380(14) . ?
C31_1 H31_1 0.9500 . ?
C32_1 C33_1 1.376(14) . ?
C32_1 H32_1 0.9500 . ?
C33_1 C34_1 1.392(11) . ?
C33_1 H33_1 0.9500 . ?
C34_1 C45_1 1.481(14) . ?
C35_1 C40_1 1.381(13) . ?
C35_1 C36_1 1.383(12) . ?
C36_1 C37_1 1.402(14) . ?
C36_1 H36_1 0.9500 . ?
C37_1 C38_1 1.429(13) . ?
C37_1 H37_1 0.9500 . ?
C38_1 C39_1 1.383(13) . ?
C38_1 C41_1 1.534(15) . ?
C39_1 C40_1 1.380(14) . ?
C39_1 H39_1 0.9500 . ?
C40_1 H40_1 0.9500 . ?
C41_1 C44_1 1.497(15) . ?
C41_1 C42_1 1.500(12) . ?
C41_1 C43_1 1.563(14) . ?
C42_1 H42A_1 0.9800 . ?
C42_1 H42B_1 0.9800 . ?
C42_1 H42C_1 0.9800 . ?
C43_1 H43A_1 0.9800 . ?
C43_1 H43B_1 0.9800 . ?
C43_1 H43C_1 0.9800 . ?
C44_1 H44A_1 0.9800 . ?
C44_1 H44B_1 0.9800 . ?
C44_1 H44C_1 0.9800 . ?
C45_1 C50_1 1.397(12) . ?
C45_1 C46_1 1.402(12) . ?
C46_1 C47_1 1.323(14) . ?
C46_1 H46_1 0.9500 . ?
C47_1 C48_1 1.381(13) . ?
C47_1 H47_1 0.9500 . ?
C48_1 C49_1 1.414(13) . ?
C48_1 C51_1 1.513(15) . ?
C49_1 C50_1 1.338(14) . ?
C49_1 H49_1 0.9500 . ?
C50_1 H50_1 0.9500 . ?
C51_1 C53_1 1.443(19) . ?
C51_1 C54_1 1.485(16) . ?
C51_1 C52_1 1.545(18) . ?
C52_1 H52A_1 0.9800 . ?
C52_1 H52B_1 0.9800 . ?
C52_1 H52C_1 0.9800 . ?
C53_1 H53A_1 0.9800 . ?
C53_1 H53B_1 0.9800 . ?
C53_1 H53C_1 0.9800 . ?
C54_1 H54A_1 0.9800 . ?
C54_1 H54B_1 0.9800 . ?
C54_1 H54C_1 0.9800 . ?
C55_1 C56_1 1.403(13) . ?
C55_1 C60_1 1.436(13) . ?
C56_1 C57_1 1.462(11) . ?
C56_1 C61_1 1.510(13) . ?
C57_1 C58_1 1.438(13) . ?
C57_1 H57_1 0.9500 . ?
C58_1 C59_1 1.339(12) . ?
C58_1 H58_1 0.9500 . ?
C59_1 C60_1 1.399(11) . ?
C59_1 H59_1 0.9500 . ?
C60_1 C71_1 1.456(12) . ?
C61_1 C62_1 1.338(13) . ?
C61_1 C66_1 1.387(12) . ?
C62_1 C63_1 1.386(14) . ?
C62_1 H62_1 0.9500 . ?
C63_1 C64_1 1.381(14) . ?
C63_1 H63_1 0.9500 . ?
C64_1 C65_1 1.335(15) . ?
C64_1 C67_1 1.548(15) . ?
C65_1 C66_1 1.421(14) . ?
C65_1 H65_1 0.9500 . ?
C66_1 H66_1 0.9500 . ?
C67_1 C68_1 1.501(13) . ?
C67_1 C70_1 1.528(16) . ?
C67_1 C69_1 1.572(17) . ?
C68_1 H68A_1 0.9800 . ?
C68_1 H68B_1 0.9800 . ?
C68_1 H68C_1 0.9800 . ?
C69_1 H69A_1 0.9800 . ?
C69_1 H69B_1 0.9800 . ?
C69_1 H69C_1 0.9800 . ?
C70_1 H70A_1 0.9800 . ?
C70_1 H70B_1 0.9800 . ?
C70_1 H70C_1 0.9800 . ?
C71_1 C72_1 1.357(11) . ?
C71_1 C76_1 1.398(12) . ?
C72_1 C73_1 1.416(12) . ?
C72_1 H72_1 0.9500 . ?
C73_1 C74_1 1.407(13) . ?
C73_1 H73_1 0.9500 . ?
C74_1 C75_1 1.395(12) . ?
C74_1 C77_1 1.533(14) . ?
C75_1 C76_1 1.381(12) . ?
C75_1 H75_1 0.9500 . ?
C76_1 H76_1 0.9500 . ?
C77_1 C80_1 1.486(17) . ?
C77_1 C79_1 1.504(17) . ?
C77_1 C78_1 1.583(17) . ?
C78_1 H78A_1 0.9800 . ?
C78_1 H78B_1 0.9800 . ?
C78_1 H78C_1 0.9800 . ?
C79_1 H79A_1 0.9800 . ?
C79_1 H79B_1 0.9800 . ?
C79_1 H79C_1 0.9800 . ?
C80_1 H80A_1 0.9800 . ?
C80_1 H80B_1 0.9800 . ?
C80_1 H80C_1 0.9800 . ?
C81_1 C82_1 1.504(12) . ?
C81_1 H81A_1 0.9900 . ?
C81_1 H81B_1 0.9900 . ?
C82_1 C83_1 1.465(13) . ?
C82_1 H82A_1 0.9900 . ?
C82_1 H82B_1 0.9900 . ?
C83_1 C84_1 1.482(12) . ?
C83_1 H83A_1 0.9900 . ?
C83_1 H83B_1 0.9900 . ?
C84_1 C85_1 1.511(13) . ?
C84_1 H84A_1 0.9900 . ?
C84_1 H84B_1 0.9900 . ?
C85_1 C86_1 1.515(14) . ?
C85_1 H85A_1 0.9900 . ?
C85_1 H85B_1 0.9900 . ?
C86_1 C87_1 1.537(14) . ?
C86_1 H86A_1 0.9900 . ?
C86_1 H86B_1 0.9900 . ?
C87_1 C88_1 1.531(15) . ?
C87_1 H87A_1 0.9900 . ?
C87_1 H87B_1 0.9900 . ?
C88_1 C89_1 1.500(14) . ?
C88_1 H88A_1 0.9900 . ?
C88_1 H88B_1 0.9900 . ?
C89_1 C90_1 1.497(15) . ?
C89_1 H89A_1 0.9900 . ?
C89_1 H89B_1 0.9900 . ?
C90_1 H90A_1 0.9800 . ?
C90_1 H90B_1 0.9800 . ?
C90_1 H90C_1 0.9800 . ?
C91_1 C92_1 1.478(12) . ?
C91_1 H91A_1 0.9900 . ?
C91_1 H91B_1 0.9900 . ?
C92_1 C93_1 1.469(12) . ?
C92_1 H92A_1 0.9900 . ?
C92_1 H92B_1 0.9900 . ?
C93_1 C94_1 1.516(12) . ?
C93_1 H93A_1 0.9900 . ?
C93_1 H93B_1 0.9900 . ?
C94_1 C95_1 1.505(13) . ?
C94_1 H94A_1 0.9900 . ?
C94_1 H94B_1 0.9900 . ?
C95_1 C96_1 1.539(14) . ?
C95_1 H95A_1 0.9900 . ?
C95_1 H95B_1 0.9900 . ?
C96_1 C97_1 1.505(14) . ?
C96_1 H96A_1 0.9900 . ?
C96_1 H96B_1 0.9900 . ?
C97_1 C98_1 1.523(15) . ?
C97_1 H97A_1 0.9900 . ?
C97_1 H97B_1 0.9900 . ?
C98_1 C99_1 1.525(15) . ?
C98_1 H98A_1 0.9900 . ?
C98_1 H98B_1 0.9900 . ?
C99_1 C100_1 1.563(16) . ?
C99_1 H99A_1 0.9900 . ?
C99_1 H99B_1 0.9900 . ?
C100_1 H10A_1 0.9800 . ?
C100_1 H10B_1 0.9800 . ?
C100_1 H10C_1 0.9800 . ?
O1_2 C25_2 1.225(8) . ?
O2_2 C26_2 1.253(9) . ?
O3_2 C27_2 1.221(8) . ?
O4_2 C28_2 1.217(9) . ?
N1_2 C26_2 1.398(9) . ?
N1_2 C25_2 1.435(9) . ?
N1_2 C29_2 1.445(10) . ?
N2_2 C28_2 1.390(9) . ?
N2_2 C27_2 1.441(10) . ?
N2_2 C55_2 1.460(10) . ?
C1_2 C2_2 1.334(10) . ?
C1_2 C23_2 1.431(10) . ?
C1_2 H1_2 0.9500 . ?
C2_2 C3_2 1.407(10) . ?
C2_2 C25_2 1.480(10) . ?
C3_2 C5_2 1.398(10) . ?
C3_2 C4_2 1.422(10) . ?
C4_2 C24_2 1.412(10) . ?
C4_2 C8_2 1.456(10) . ?
C5_2 C6_2 1.384(10) . ?
C5_2 C26_2 1.458(10) . ?
C6_2 C7_2 1.415(10) . ?
C6_2 H6_2 0.9500 . ?
C7_2 C8_2 1.414(10) . ?
C7_2 C9_2 1.447(10) . ?
C8_2 C12_2 1.401(10) . ?
C9_2 C10_2 1.381(10) . ?
C9_2 C81_2 1.517(11) . ?
C10_2 C11_2 1.391(10) . ?
C10_2 H10_2 0.9500 . ?
C11_2 C12_2 1.414(9) . ?
C11_2 C13_2 1.420(10) . ?
C12_2 C16_2 1.416(10) . ?
C13_2 C14_2 1.368(10) . ?
C13_2 H13_2 0.9500 . ?
C14_2 C15_2 1.413(10) . ?
C14_2 C27_2 1.490(10) . ?
C15_2 C17_2 1.385(10) . ?
C15_2 C16_2 1.403(9) . ?
C16_2 C20_2 1.438(10) . ?
C17_2 C18_2 1.381(10) . ?
C17_2 C28_2 1.468(10) . ?
C18_2 C19_2 1.434(10) . ?
C18_2 H18_2 0.9500 . ?
C19_2 C20_2 1.425(10) . ?
C19_2 C21_2 1.459(10) . ?
C20_2 C24_2 1.415(10) . ?
C21_2 C22_2 1.390(10) . ?
C21_2 C91_2 1.512(10) . ?
C22_2 C23_2 1.399(10) . ?
C22_2 H22_2 0.9500 . ?
C23_2 C24_2 1.430(10) . ?
C29_2 C30_2 1.353(14) . ?
C29_2 C34_2 1.408(13) . ?
C30_2 C31_2 1.446(11) . ?
C30_2 C35_2 1.501(13) . ?
C31_2 C32_2 1.357(14) . ?
C31_2 H31_2 0.9500 . ?
C32_2 C33_2 1.358(14) . ?
C32_2 H32_2 0.9500 . ?
C33_2 C34_2 1.395(11) . ?
C33_2 H33_2 0.9500 . ?
C34_2 C45_2 1.473(14) . ?
C35_2 C36_2 1.380(12) . ?
C35_2 C40_2 1.402(12) . ?
C36_2 C37_2 1.395(14) . ?
C36_2 H36_2 0.9500 . ?
C37_2 C38_2 1.402(12) . ?
C37_2 H37_2 0.9500 . ?
C38_2 C39_2 1.381(12) . ?
C38_2 C41_2 1.519(15) . ?
C39_2 C40_2 1.384(13) . ?
C39_2 H39_2 0.9500 . ?
C40_2 H40_2 0.9500 . ?
C41_2 C44_2 1.456(18) . ?
C41_2 C42_2 1.501(13) . ?
C41_2 C43_2 1.524(16) . ?
C42_2 H42A_2 0.9800 . ?
C42_2 H42B_2 0.9800 . ?
C42_2 H42C_2 0.9800 . ?
C43_2 H43A_2 0.9800 . ?
C43_2 H43B_2 0.9800 . ?
C43_2 H43C_2 0.9800 . ?
C44_2 H44A_2 0.9800 . ?
C44_2 H44B_2 0.9800 . ?
C44_2 H44C_2 0.9800 . ?
C45_2 C50_2 1.383(12) . ?
C45_2 C46_2 1.409(13) . ?
C46_2 C47_2 1.343(14) . ?
C46_2 H46_2 0.9500 . ?
C47_2 C48_2 1.393(14) . ?
C47_2 H47_2 0.9500 . ?
C48_2 C49_2 1.416(14) . ?
C48_2 C51_2 1.527(16) . ?
C49_2 C50_2 1.329(14) . ?
C49_2 H49_2 0.9500 . ?
C50_2 H50_2 0.9500 . ?
C51_2 C53_2 1.463(17) . ?
C51_2 C54_2 1.494(18) . ?
C51_2 C52_2 1.525(17) . ?
C52_2 H52A_2 0.9800 . ?
C52_2 H52B_2 0.9800 . ?
C52_2 H52C_2 0.9800 . ?
C53_2 H53A_2 0.9800 . ?
C53_2 H53B_2 0.9800 . ?
C53_2 H53C_2 0.9800 . ?
C54_2 H54A_2 0.9800 . ?
C54_2 H54B_2 0.9800 . ?
C54_2 H54C_2 0.9800 . ?
C55_2 C56_2 1.386(14) . ?
C55_2 C60_2 1.439(13) . ?
C56_2 C57_2 1.449(12) . ?
C56_2 C61_2 1.507(13) . ?
C57_2 C58_2 1.406(14) . ?
C57_2 H57_2 0.9500 . ?
C58_2 C59_2 1.339(13) . ?
C58_2 H58_2 0.9500 . ?
C59_2 C60_2 1.385(12) . ?
C59_2 H59_2 0.9500 . ?
C60_2 C71_2 1.447(13) . ?
C61_2 C62_2 1.333(14) . ?
C61_2 C66_2 1.390(13) . ?
C62_2 C63_2 1.394(14) . ?
C62_2 H62_2 0.9500 . ?
C63_2 C64_2 1.358(14) . ?
C63_2 H63_2 0.9500 . ?
C64_2 C65_2 1.325(14) . ?
C64_2 C67_2 1.557(15) . ?
C65_2 C66_2 1.426(14) . ?
C65_2 H65_2 0.9500 . ?
C66_2 H66_2 0.9500 . ?
C67_2 C68_2 1.482(13) . ?
C67_2 C70_2 1.516(15) . ?
C67_2 C69_2 1.578(16) . ?
C68_2 H68A_2 0.9800 . ?
C68_2 H68B_2 0.9800 . ?
C68_2 H68C_2 0.9800 . ?
C69_2 H69A_2 0.9800 . ?
C69_2 H69B_2 0.9800 . ?
C69_2 H69C_2 0.9800 . ?
C70_2 H70A_2 0.9800 . ?
C70_2 H70B_2 0.9800 . ?
C70_2 H70C_2 0.9800 . ?
C71_2 C72_2 1.349(12) . ?
C71_2 C76_2 1.399(13) . ?
C72_2 C73_2 1.411(13) . ?
C72_2 H72_2 0.9500 . ?
C73_2 C74_2 1.378(14) . ?
C73_2 H73_2 0.9500 . ?
C74_2 C75_2 1.396(15) . ?
C74_2 C77_2 1.536(17) . ?
C75_2 C76_2 1.377(14) . ?
C75_2 H75_2 0.9500 . ?
C76_2 H76_2 0.9500 . ?
C77_2 C80_2 1.44(2) . ?
C77_2 C79_2 1.49(2) . ?
C77_2 C78_2 1.59(2) . ?
C78_2 H78A_2 0.9800 . ?
C78_2 H78B_2 0.9800 . ?
C78_2 H78C_2 0.9800 . ?
C79_2 H79A_2 0.9800 . ?
C79_2 H79B_2 0.9800 . ?
C79_2 H79C_2 0.9800 . ?
C80_2 H80A_2 0.9800 . ?
C80_2 H80B_2 0.9800 . ?
C80_2 H80C_2 0.9800 . ?
C81_2 C82_2 1.524(11) . ?
C81_2 H81A_2 0.9900 . ?
C81_2 H81B_2 0.9900 . ?
C82_2 C83_2 1.504(11) . ?
C82_2 H82A_2 0.9900 . ?
C82_2 H82B_2 0.9900 . ?
C83_2 C84_2 1.531(12) . ?
C83_2 H83A_2 0.9900 . ?
C83_2 H83B_2 0.9900 . ?
C84_2 C85_2 1.516(12) . ?
C84_2 H84A_2 0.9900 . ?
C84_2 H84B_2 0.9900 . ?
C85_2 C86_2 1.515(13) . ?
C85_2 H85A_2 0.9900 . ?
C85_2 H85B_2 0.9900 . ?
C86_2 C87_2 1.532(13) . ?
C86_2 H86A_2 0.9900 . ?
C86_2 H86B_2 0.9900 . ?
C87_2 C88_2 1.542(14) . ?
C87_2 H87A_2 0.9900 . ?
C87_2 H87B_2 0.9900 . ?
C88_2 C89_2 1.527(14) . ?
C88_2 H88A_2 0.9900 . ?
C88_2 H88B_2 0.9900 . ?
C89_2 C90_2 1.527(15) . ?
C89_2 H89A_2 0.9900 . ?
C89_2 H89B_2 0.9900 . ?
C90_2 H90A_2 0.9800 . ?
C90_2 H90B_2 0.9800 . ?
C90_2 H90C_2 0.9800 . ?
C91_2 C92_2 1.491(12) . ?
C91_2 H91A_2 0.9900 . ?
C91_2 H91B_2 0.9900 . ?
C92_2 C93_2 1.505(12) . ?
C92_2 H92A_2 0.9900 . ?
C92_2 H92B_2 0.9900 . ?
C93_2 C94_2 1.543(12) . ?
C93_2 H93A_2 0.9900 . ?
C93_2 H93B_2 0.9900 . ?
C94_2 C95_2 1.520(13) . ?
C94_2 H94A_2 0.9900 . ?
C94_2 H94B_2 0.9900 . ?
C95_2 C96_2 1.529(13) . ?
C95_2 H95A_2 0.9900 . ?
C95_2 H95B_2 0.9900 . ?
C96_2 C97_2 1.501(15) . ?
C96_2 H96A_2 0.9900 . ?
C96_2 H96B_2 0.9900 . ?
C97_2 C98_2 1.535(15) . ?
C97_2 H97A_2 0.9900 . ?
C97_2 H97B_2 0.9900 . ?
C98_2 C99_2 1.534(16) . ?
C98_2 H98A_2 0.9900 . ?
C98_2 H98B_2 0.9900 . ?
C99_2 C100_2 1.564(16) . ?
C99_2 H99A_2 0.9900 . ?
C99_2 H99B_2 0.9900 . ?
C100_2 H10A_2 0.9800 . ?
C100_2 H10B_2 0.9800 . ?
C100_2 H10C_2 0.9800 . ?

loop_
_geom_torsion_atom_site_label_1
_geom_torsion_atom_site_label_2
_geom_torsion_atom_site_label_3
_geom_torsion_atom_site_label_4
_geom_torsion
_geom_torsion_site_symmetry_1
_geom_torsion_site_symmetry_2
_geom_torsion_site_symmetry_3
_geom_torsion_site_symmetry_4
_geom_torsion_publ_flag
C23_1 C1_1 C2_1 C3_1 2(2) . . . . ?
C23_1 C1_1 C2_1 C25_1 178.6(11) . . . . ?
C1_1 C2_1 C3_1 C5_1 -179.1(13) . . . . ?
C25_1 C2_1 C3_1 C5_1 4(2) . . . . ?
C1_1 C2_1 C3_1 C4_1 -3(2) . . . . ?
C25_1 C2_1 C3_1 C4_1 179.7(11) . . . . ?
C5_1 C3_1 C4_1 C24_1 -179.2(12) . . . . ?
C2_1 C3_1 C4_1 C24_1 5.0(19) . . . . ?
C5_1 C3_1 C4_1 C8_1 -2.9(19) . . . . ?
C2_1 C3_1 C4_1 C8_1 -178.7(11) . . . . ?
C4_1 C3_1 C5_1 C6_1 4(2) . . . . ?
C2_1 C3_1 C5_1 C6_1 179.8(12) . . . . ?
C4_1 C3_1 C5_1 C26_1 180.0(11) . . . . ?
C2_1 C3_1 C5_1 C26_1 -4(2) . . . . ?
C3_1 C5_1 C6_1 C7_1 -4(2) . . . . ?
C26_1 C5_1 C6_1 C7_1 179.8(12) . . . . ?
C5_1 C6_1 C7_1 C8_1 3(2) . . . . ?
C5_1 C6_1 C7_1 C9_1 -178.7(13) . . . . ?
C6_1 C7_1 C8_1 C12_1 179.3(12) . . . . ?
C9_1 C7_1 C8_1 C12_1 1(2) . . . . ?
C6_1 C7_1 C8_1 C4_1 -2(2) . . . . ?
C9_1 C7_1 C8_1 C4_1 179.8(11) . . . . ?
C24_1 C4_1 C8_1 C12_1 -3.0(19) . . . . ?
C3_1 C4_1 C8_1 C12_1 -179.3(11) . . . . ?
C24_1 C4_1 C8_1 C7_1 178.2(12) . . . . ?
C3_1 C4_1 C8_1 C7_1 1.9(19) . . . . ?
C6_1 C7_1 C9_1 C10_1 178.9(13) . . . . ?
C8_1 C7_1 C9_1 C10_1 -2.9(19) . . . . ?
C6_1 C7_1 C9_1 C81_1 -4(2) . . . . ?
C8_1 C7_1 C9_1 C81_1 174.2(12) . . . . ?
C7_1 C9_1 C10_1 C11_1 4(2) . . . . ?
C81_1 C9_1 C10_1 C11_1 -173.1(13) . . . . ?
C9_1 C10_1 C11_1 C12_1 -3(2) . . . . ?
C9_1 C10_1 C11_1 C13_1 177.3(12) . . . . ?
C10_1 C11_1 C12_1 C8_1 1(2) . . . . ?
C13_1 C11_1 C12_1 C8_1 -179.4(12) . . . . ?
C10_1 C11_1 C12_1 C16_1 -179.5(13) . . . . ?
C13_1 C11_1 C12_1 C16_1 0.0(19) . . . . ?
C7_1 C8_1 C12_1 C11_1 0(2) . . . . ?
C4_1 C8_1 C12_1 C11_1 -178.9(12) . . . . ?
C7_1 C8_1 C12_1 C16_1 -179.4(12) . . . . ?
C4_1 C8_1 C12_1 C16_1 1.7(19) . . . . ?
C12_1 C11_1 C13_1 C14_1 1.8(19) . . . . ?
C10_1 C11_1 C13_1 C14_1 -178.7(13) . . . . ?
C11_1 C13_1 C14_1 C15_1 -4.5(19) . . . . ?
C11_1 C13_1 C14_1 C27_1 172.1(11) . . . . ?
C13_1 C14_1 C15_1 C17_1 -177.7(12) . . . . ?
C27_1 C14_1 C15_1 C17_1 5.7(19) . . . . ?
C13_1 C14_1 C15_1 C16_1 5.4(19) . . . . ?
C27_1 C14_1 C15_1 C16_1 -171.1(11) . . . . ?
C17_1 C15_1 C16_1 C12_1 179.6(12) . . . . ?
C14_1 C15_1 C16_1 C12_1 -3.6(19) . . . . ?
C17_1 C15_1 C16_1 C20_1 2(2) . . . . ?
C14_1 C15_1 C16_1 C20_1 178.5(12) . . . . ?
C11_1 C12_1 C16_1 C15_1 1(2) . . . . ?
C8_1 C12_1 C16_1 C15_1 -179.7(12) . . . . ?
C11_1 C12_1 C16_1 C20_1 178.8(12) . . . . ?
C8_1 C12_1 C16_1 C20_1 -2(2) . . . . ?
C16_1 C15_1 C17_1 C18_1 0(2) . . . . ?
C14_1 C15_1 C17_1 C18_1 -176.3(12) . . . . ?
C16_1 C15_1 C17_1 C28_1 -179.8(11) . . . . ?
C14_1 C15_1 C17_1 C28_1 3(2) . . . . ?
C15_1 C17_1 C18_1 C19_1 2(2) . . . . ?
C28_1 C17_1 C18_1 C19_1 -178.2(12) . . . . ?
C17_1 C18_1 C19_1 C20_1 -6(2) . . . . ?
C17_1 C18_1 C19_1 C21_1 -178.8(12) . . . . ?
C18_1 C19_1 C20_1 C24_1 -179.3(11) . . . . ?
C21_1 C19_1 C20_1 C24_1 -6(2) . . . . ?
C18_1 C19_1 C20_1 C16_1 8(2) . . . . ?
C21_1 C19_1 C20_1 C16_1 -178.9(12) . . . . ?
C15_1 C16_1 C20_1 C19_1 -6(2) . . . . ?
C12_1 C16_1 C20_1 C19_1 176.1(13) . . . . ?
C15_1 C16_1 C20_1 C24_1 -179.0(12) . . . . ?
C12_1 C16_1 C20_1 C24_1 3(2) . . . . ?
C20_1 C19_1 C21_1 C22_1 3.5(19) . . . . ?
C18_1 C19_1 C21_1 C22_1 176.4(12) . . . . ?
C20_1 C19_1 C21_1 C91_1 177.8(13) . . . . ?
C18_1 C19_1 C21_1 C91_1 -9.4(19) . . . . ?
C19_1 C21_1 C22_1 C23_1 -3(2) . . . . ?
C91_1 C21_1 C22_1 C23_1 -177.5(13) . . . . ?
C21_1 C22_1 C23_1 C24_1 5(2) . . . . ?
C21_1 C22_1 C23_1 C1_1 179.9(13) . . . . ?
C2_1 C1_1 C23_1 C24_1 -1(2) . . . . ?
C2_1 C1_1 C23_1 C22_1 -176.0(13) . . . . ?
C3_1 C4_1 C24_1 C23_1 -5(2) . . . . ?
C8_1 C4_1 C24_1 C23_1 178.8(12) . . . . ?
C3_1 C4_1 C24_1 C20_1 -179.4(11) . . . . ?
C8_1 C4_1 C24_1 C20_1 4(2) . . . . ?
C22_1 C23_1 C24_1 C4_1 178.0(12) . . . . ?
C1_1 C23_1 C24_1 C4_1 3(2) . . . . ?
C22_1 C23_1 C24_1 C20_1 -8(2) . . . . ?
C1_1 C23_1 C24_1 C20_1 177.6(12) . . . . ?
C19_1 C20_1 C24_1 C4_1 -177.4(12) . . . . ?
C16_1 C20_1 C24_1 C4_1 -4(2) . . . . ?
C19_1 C20_1 C24_1 C23_1 8(2) . . . . ?
C16_1 C20_1 C24_1 C23_1 -178.9(12) . . . . ?
C26_1 N1_1 C25_1 O1_1 -177.7(11) . . . . ?
C29_1 N1_1 C25_1 O1_1 -9.1(18) . . . . ?
C26_1 N1_1 C25_1 C2_1 6.4(18) . . . . ?
C29_1 N1_1 C25_1 C2_1 175.1(10) . . . . ?
C1_1 C2_1 C25_1 O1_1 3(2) . . . . ?
C3_1 C2_1 C25_1 O1_1 179.6(12) . . . . ?
C1_1 C2_1 C25_1 N1_1 178.2(12) . . . . ?
C3_1 C2_1 C25_1 N1_1 -4.8(18) . . . . ?
C25_1 N1_1 C26_1 O2_1 177.3(12) . . . . ?
C29_1 N1_1 C26_1 O2_1 8.6(18) . . . . ?
C25_1 N1_1 C26_1 C5_1 -6.8(19) . . . . ?
C29_1 N1_1 C26_1 C5_1 -175.5(11) . . . . ?
C6_1 C5_1 C26_1 O2_1 -3(2) . . . . ?
C3_1 C5_1 C26_1 O2_1 -178.9(13) . . . . ?
C6_1 C5_1 C26_1 N1_1 -178.5(12) . . . . ?
C3_1 C5_1 C26_1 N1_1 5.5(19) . . . . ?
C28_1 N2_1 C27_1 O3_1 175.1(11) . . . . ?
C55_1 N2_1 C27_1 O3_1 -21.1(18) . . . . ?
C28_1 N2_1 C27_1 C14_1 -3.6(18) . . . . ?
C55_1 N2_1 C27_1 C14_1 160.2(10) . . . . ?
C13_1 C14_1 C27_1 O3_1 -1.1(19) . . . . ?
C15_1 C14_1 C27_1 O3_1 175.4(12) . . . . ?
C13_1 C14_1 C27_1 N2_1 177.6(11) . . . . ?
C15_1 C14_1 C27_1 N2_1 -5.9(18) . . . . ?
C27_1 N2_1 C28_1 O4_1 -179.5(12) . . . . ?
C55_1 N2_1 C28_1 O4_1 16.4(17) . . . . ?
C27_1 N2_1 C28_1 C17_1 12.3(18) . . . . ?
C55_1 N2_1 C28_1 C17_1 -151.9(11) . . . . ?
C18_1 C17_1 C28_1 O4_1 0(2) . . . . ?
C15_1 C17_1 C28_1 O4_1 -179.8(13) . . . . ?
C18_1 C17_1 C28_1 N2_1 167.6(11) . . . . ?
C15_1 C17_1 C28_1 N2_1 -12.1(18) . . . . ?
C26_1 N1_1 C29_1 C30_1 -100.5(12) . . . . ?
C25_1 N1_1 C29_1 C30_1 90.0(13) . . . . ?
C26_1 N1_1 C29_1 C34_1 85.9(12) . . . . ?
C25_1 N1_1 C29_1 C34_1 -83.6(12) . . . . ?
C34_1 C29_1 C30_1 C31_1 -6.8(14) . . . . ?
N1_1 C29_1 C30_1 C31_1 -179.8(7) . . . . ?
C34_1 C29_1 C30_1 C35_1 173.3(9) . . . . ?
N1_1 C29_1 C30_1 C35_1 0.3(14) . . . . ?
C29_1 C30_1 C31_1 C32_1 5.2(14) . . . . ?
C35_1 C30_1 C31_1 C32_1 -174.9(9) . . . . ?
C30_1 C31_1 C32_1 C33_1 -3.6(16) . . . . ?
C31_1 C32_1 C33_1 C34_1 3.1(16) . . . . ?
C32_1 C33_1 C34_1 C29_1 -4.2(14) . . . . ?
C32_1 C33_1 C34_1 C45_1 175.8(9) . . . . ?
C30_1 C29_1 C34_1 C33_1 6.4(15) . . . . ?
N1_1 C29_1 C34_1 C33_1 179.7(7) . . . . ?
C30_1 C29_1 C34_1 C45_1 -173.6(8) . . . . ?
N1_1 C29_1 C34_1 C45_1 -0.3(13) . . . . ?
C29_1 C30_1 C35_1 C40_1 -125.1(10) . . . . ?
C31_1 C30_1 C35_1 C40_1 55.0(12) . . . . ?
C29_1 C30_1 C35_1 C36_1 47.4(15) . . . . ?
C31_1 C30_1 C35_1 C36_1 -132.5(9) . . . . ?
C40_1 C35_1 C36_1 C37_1 -5.6(15) . . . . ?
C30_1 C35_1 C36_1 C37_1 -177.9(10) . . . . ?
C35_1 C36_1 C37_1 C38_1 9.2(16) . . . . ?
C36_1 C37_1 C38_1 C39_1 -10.4(16) . . . . ?
C36_1 C37_1 C38_1 C41_1 173.8(10) . . . . ?
C37_1 C38_1 C39_1 C40_1 8.5(15) . . . . ?
C41_1 C38_1 C39_1 C40_1 -175.6(10) . . . . ?
C38_1 C39_1 C40_1 C35_1 -5.2(16) . . . . ?
C36_1 C35_1 C40_1 C39_1 3.4(14) . . . . ?
C30_1 C35_1 C40_1 C39_1 176.1(9) . . . . ?
C39_1 C38_1 C41_1 C44_1 -61.7(13) . . . . ?
C37_1 C38_1 C41_1 C44_1 114.0(10) . . . . ?
C39_1 C38_1 C41_1 C42_1 172.1(9) . . . . ?
C37_1 C38_1 C41_1 C42_1 -12.3(15) . . . . ?
C39_1 C38_1 C41_1 C43_1 54.9(12) . . . . ?
C37_1 C38_1 C41_1 C43_1 -129.5(10) . . . . ?
C33_1 C34_1 C45_1 C50_1 93.5(14) . . . . ?
C29_1 C34_1 C45_1 C50_1 -86.5(15) . . . . ?
C33_1 C34_1 C45_1 C46_1 -87.5(13) . . . . ?
C29_1 C34_1 C45_1 C46_1 92.5(13) . . . . ?
C50_1 C45_1 C46_1 C47_1 -2(2) . . . . ?
C34_1 C45_1 C46_1 C47_1 178.6(13) . . . . ?
C45_1 C46_1 C47_1 C48_1 5(2) . . . . ?
C46_1 C47_1 C48_1 C49_1 -3(2) . . . . ?
C46_1 C47_1 C48_1 C51_1 174.8(14) . . . . ?
C47_1 C48_1 C49_1 C50_1 -2(2) . . . . ?
C51_1 C48_1 C49_1 C50_1 -179.7(15) . . . . ?
C48_1 C49_1 C50_1 C45_1 5(2) . . . . ?
C46_1 C45_1 C50_1 C49_1 -3(2) . . . . ?
C34_1 C45_1 C50_1 C49_1 176.5(14) . . . . ?
C47_1 C48_1 C51_1 C53_1 90(2) . . . . ?
C49_1 C48_1 C51_1 C53_1 -92(2) . . . . ?
C47_1 C48_1 C51_1 C54_1 -136.6(16) . . . . ?
C49_1 C48_1 C51_1 C54_1 41(2) . . . . ?
C47_1 C48_1 C51_1 C52_1 -24(2) . . . . ?
C49_1 C48_1 C51_1 C52_1 153.5(16) . . . . ?
C28_1 N2_1 C55_1 C56_1 -92.4(11) . . . . ?
C27_1 N2_1 C55_1 C56_1 102.3(11) . . . . ?
C28_1 N2_1 C55_1 C60_1 76.8(12) . . . . ?
C27_1 N2_1 C55_1 C60_1 -88.4(11) . . . . ?
C60_1 C55_1 C56_1 C57_1 -0.6(12) . . . . ?
N2_1 C55_1 C56_1 C57_1 167.2(7) . . . . ?
C60_1 C55_1 C56_1 C61_1 177.4(8) . . . . ?
N2_1 C55_1 C56_1 C61_1 -14.7(12) . . . . ?
C55_1 C56_1 C57_1 C58_1 0.3(11) . . . . ?
C61_1 C56_1 C57_1 C58_1 -177.9(8) . . . . ?
C56_1 C57_1 C58_1 C59_1 -0.3(13) . . . . ?
C57_1 C58_1 C59_1 C60_1 0.5(13) . . . . ?
C58_1 C59_1 C60_1 C55_1 -0.7(12) . . . . ?
C58_1 C59_1 C60_1 C71_1 -177.3(8) . . . . ?
C56_1 C55_1 C60_1 C59_1 0.8(12) . . . . ?
N2_1 C55_1 C60_1 C59_1 -167.4(6) . . . . ?
C56_1 C55_1 C60_1 C71_1 177.7(7) . . . . ?
N2_1 C55_1 C60_1 C71_1 9.4(11) . . . . ?
C55_1 C56_1 C61_1 C62_1 119.0(10) . . . . ?
C57_1 C56_1 C61_1 C62_1 -63.0(10) . . . . ?
C55_1 C56_1 C61_1 C66_1 -62.7(11) . . . . ?
C57_1 C56_1 C61_1 C66_1 115.3(9) . . . . ?
C66_1 C61_1 C62_1 C63_1 -1.9(14) . . . . ?
C56_1 C61_1 C62_1 C63_1 176.3(8) . . . . ?
C61_1 C62_1 C63_1 C64_1 0.1(15) . . . . ?
C62_1 C63_1 C64_1 C65_1 2.8(15) . . . . ?
C62_1 C63_1 C64_1 C67_1 -177.1(9) . . . . ?
C63_1 C64_1 C65_1 C66_1 -3.8(15) . . . . ?
C67_1 C64_1 C65_1 C66_1 176.2(8) . . . . ?
C62_1 C61_1 C66_1 C65_1 0.9(12) . . . . ?
C56_1 C61_1 C66_1 C65_1 -177.4(8) . . . . ?
C64_1 C65_1 C66_1 C61_1 1.9(13) . . . . ?
C65_1 C64_1 C67_1 C68_1 -90.9(12) . . . . ?
C63_1 C64_1 C67_1 C68_1 89.0(12) . . . . ?
C65_1 C64_1 C67_1 C70_1 31.8(15) . . . . ?
C63_1 C64_1 C67_1 C70_1 -148.2(12) . . . . ?
C65_1 C64_1 C67_1 C69_1 150.4(12) . . . . ?
C63_1 C64_1 C67_1 C69_1 -29.6(14) . . . . ?
C59_1 C60_1 C71_1 C72_1 72.9(14) . . . . ?
C55_1 C60_1 C71_1 C72_1 -103.5(12) . . . . ?
C59_1 C60_1 C71_1 C76_1 -109.4(12) . . . . ?
C55_1 C60_1 C71_1 C76_1 74.2(13) . . . . ?
C76_1 C71_1 C72_1 C73_1 -5.2(19) . . . . ?
C60_1 C71_1 C72_1 C73_1 172.6(12) . . . . ?
C71_1 C72_1 C73_1 C74_1 4(2) . . . . ?
C72_1 C73_1 C74_1 C75_1 1(2) . . . . ?
C72_1 C73_1 C74_1 C77_1 -177.7(13) . . . . ?
C73_1 C74_1 C75_1 C76_1 -6(2) . . . . ?
C77_1 C74_1 C75_1 C76_1 173.1(13) . . . . ?
C74_1 C75_1 C76_1 C71_1 5(2) . . . . ?
C72_1 C71_1 C76_1 C75_1 0.4(19) . . . . ?
C60_1 C71_1 C76_1 C75_1 -177.4(12) . . . . ?
C75_1 C74_1 C77_1 C80_1 59.1(19) . . . . ?
C73_1 C74_1 C77_1 C80_1 -122.0(17) . . . . ?
C75_1 C74_1 C77_1 C79_1 -175.3(14) . . . . ?
C73_1 C74_1 C77_1 C79_1 4(2) . . . . ?
C75_1 C74_1 C77_1 C78_1 -55.2(18) . . . . ?
C73_1 C74_1 C77_1 C78_1 123.7(15) . . . . ?
C10_1 C9_1 C81_1 C82_1 70.8(17) . . . . ?
C7_1 C9_1 C81_1 C82_1 -106.3(15) . . . . ?
C9_1 C81_1 C82_1 C83_1 40(2) . . . . ?
C81_1 C82_1 C83_1 C84_1 173.8(14) . . . . ?
C82_1 C83_1 C84_1 C85_1 166(2) . . . . ?
C83_1 C84_1 C85_1 C86_1 -175(2) . . . . ?
C84_1 C85_1 C86_1 C87_1 173(2) . . . . ?
C85_1 C86_1 C87_1 C88_1 72(4) . . . . ?
C86_1 C87_1 C88_1 C89_1 171(2) . . . . ?
C87_1 C88_1 C89_1 C90_1 125(3) . . . . ?
C22_1 C21_1 C91_1 C92_1 104.4(13) . . . . ?
C19_1 C21_1 C91_1 C92_1 -69.6(15) . . . . ?
C21_1 C91_1 C92_1 C93_1 -64.3(13) . . . . ?
C91_1 C92_1 C93_1 C94_1 -178.4(9) . . . . ?
C92_1 C93_1 C94_1 C95_1 177.5(15) . . . . ?
C93_1 C94_1 C95_1 C96_1 -178.3(15) . . . . ?
C94_1 C95_1 C96_1 C97_1 -81(3) . . . . ?
C95_1 C96_1 C97_1 C98_1 -67(3) . . . . ?
C96_1 C97_1 C98_1 C99_1 174(3) . . . . ?
C97_1 C98_1 C99_1 C100_1 -174(3) . . . . ?
C23_2 C1_2 C2_2 C3_2 -2(2) . . . . ?
C23_2 C1_2 C2_2 C25_2 178.6(11) . . . . ?
C1_2 C2_2 C3_2 C5_2 -179.8(13) . . . . ?
C25_2 C2_2 C3_2 C5_2 0(2) . . . . ?
C1_2 C2_2 C3_2 C4_2 2(2) . . . . ?
C25_2 C2_2 C3_2 C4_2 -178.2(11) . . . . ?
C5_2 C3_2 C4_2 C24_2 177.9(12) . . . . ?
C2_2 C3_2 C4_2 C24_2 -4(2) . . . . ?
C5_2 C3_2 C4_2 C8_2 6(2) . . . . ?
C2_2 C3_2 C4_2 C8_2 -176.3(12) . . . . ?
C2_2 C3_2 C5_2 C6_2 178.5(12) . . . . ?
C4_2 C3_2 C5_2 C6_2 -4(2) . . . . ?
C2_2 C3_2 C5_2 C26_2 -1(2) . . . . ?
C4_2 C3_2 C5_2 C26_2 177.0(12) . . . . ?
C3_2 C5_2 C6_2 C7_2 2(2) . . . . ?
C26_2 C5_2 C6_2 C7_2 -178.8(13) . . . . ?
C5_2 C6_2 C7_2 C8_2 -2(2) . . . . ?
C5_2 C6_2 C7_2 C9_2 178.9(13) . . . . ?
C6_2 C7_2 C8_2 C12_2 -177.9(12) . . . . ?
C9_2 C7_2 C8_2 C12_2 1(2) . . . . ?
C6_2 C7_2 C8_2 C4_2 4(2) . . . . ?
C9_2 C7_2 C8_2 C4_2 -176.9(12) . . . . ?
C24_2 C4_2 C8_2 C12_2 4(2) . . . . ?
C3_2 C4_2 C8_2 C12_2 176.0(12) . . . . ?
C24_2 C4_2 C8_2 C7_2 -178.1(12) . . . . ?
C3_2 C4_2 C8_2 C7_2 -6.0(19) . . . . ?
C8_2 C7_2 C9_2 C10_2 -3(2) . . . . ?
C6_2 C7_2 C9_2 C10_2 176.4(13) . . . . ?
C8_2 C7_2 C9_2 C81_2 173.0(12) . . . . ?
C6_2 C7_2 C9_2 C81_2 -8(2) . . . . ?
C7_2 C9_2 C10_2 C11_2 4(2) . . . . ?
C81_2 C9_2 C10_2 C11_2 -171.3(13) . . . . ?
C9_2 C10_2 C11_2 C12_2 -5(2) . . . . ?
C9_2 C10_2 C11_2 C13_2 177.8(13) . . . . ?
C7_2 C8_2 C12_2 C11_2 -1(2) . . . . ?
C4_2 C8_2 C12_2 C11_2 176.7(12) . . . . ?
C7_2 C8_2 C12_2 C16_2 -178.3(13) . . . . ?
C4_2 C8_2 C12_2 C16_2 0(2) . . . . ?
C10_2 C11_2 C12_2 C8_2 3(2) . . . . ?
C13_2 C11_2 C12_2 C8_2 -179.3(12) . . . . ?
C10_2 C11_2 C12_2 C16_2 180.0(13) . . . . ?
C13_2 C11_2 C12_2 C16_2 -2(2) . . . . ?
C10_2 C11_2 C13_2 C14_2 178.3(13) . . . . ?
C12_2 C11_2 C13_2 C14_2 1(2) . . . . ?
C11_2 C13_2 C14_2 C15_2 1(2) . . . . ?
C11_2 C13_2 C14_2 C27_2 172.4(12) . . . . ?
C13_2 C14_2 C15_2 C17_2 179.0(13) . . . . ?
C27_2 C14_2 C15_2 C17_2 8(2) . . . . ?
C13_2 C14_2 C15_2 C16_2 -1(2) . . . . ?
C27_2 C14_2 C15_2 C16_2 -172.0(12) . . . . ?
C17_2 C15_2 C16_2 C12_2 179.4(13) . . . . ?
C14_2 C15_2 C16_2 C12_2 -1(2) . . . . ?
C17_2 C15_2 C16_2 C20_2 1(2) . . . . ?
C14_2 C15_2 C16_2 C20_2 -179.2(12) . . . . ?
C8_2 C12_2 C16_2 C15_2 179.5(12) . . . . ?
C11_2 C12_2 C16_2 C15_2 3(2) . . . . ?
C8_2 C12_2 C16_2 C20_2 -2(2) . . . . ?
C11_2 C12_2 C16_2 C20_2 -179.3(12) . . . . ?
C16_2 C15_2 C17_2 C18_2 -2(2) . . . . ?
C14_2 C15_2 C17_2 C18_2 178.2(12) . . . . ?
C16_2 C15_2 C17_2 C28_2 177.9(12) . . . . ?
C14_2 C15_2 C17_2 C28_2 -2(2) . . . . ?
C15_2 C17_2 C18_2 C19_2 1(2) . . . . ?
C28_2 C17_2 C18_2 C19_2 -179.4(12) . . . . ?
C17_2 C18_2 C19_2 C20_2 2(2) . . . . ?
C17_2 C18_2 C19_2 C21_2 177.2(12) . . . . ?
C18_2 C19_2 C20_2 C24_2 178.9(12) . . . . ?
C21_2 C19_2 C20_2 C24_2 3(2) . . . . ?
C18_2 C19_2 C20_2 C16_2 -3(2) . . . . ?
C21_2 C19_2 C20_2 C16_2 -178.2(12) . . . . ?
C15_2 C16_2 C20_2 C24_2 179.7(12) . . . . ?
C12_2 C16_2 C20_2 C24_2 2(2) . . . . ?
C15_2 C16_2 C20_2 C19_2 1(2) . . . . ?
C12_2 C16_2 C20_2 C19_2 -177.0(13) . . . . ?
C20_2 C19_2 C21_2 C22_2 -5(2) . . . . ?
C18_2 C19_2 C21_2 C22_2 179.9(12) . . . . ?
C20_2 C19_2 C21_2 C91_2 172.2(12) . . . . ?
C18_2 C19_2 C21_2 C91_2 -3(2) . . . . ?
C19_2 C21_2 C22_2 C23_2 5(2) . . . . ?
C91_2 C21_2 C22_2 C23_2 -171.8(13) . . . . ?
C21_2 C22_2 C23_2 C24_2 -4(2) . . . . ?
C21_2 C22_2 C23_2 C1_2 -178.7(12) . . . . ?
C2_2 C1_2 C23_2 C22_2 178.2(14) . . . . ?
C2_2 C1_2 C23_2 C24_2 3(2) . . . . ?
C3_2 C4_2 C24_2 C20_2 -176.8(12) . . . . ?
C8_2 C4_2 C24_2 C20_2 -5(2) . . . . ?
C3_2 C4_2 C24_2 C23_2 6(2) . . . . ?
C8_2 C4_2 C24_2 C23_2 177.9(11) . . . . ?
C19_2 C20_2 C24_2 C4_2 -179.5(13) . . . . ?
C16_2 C20_2 C24_2 C4_2 2(2) . . . . ?
C19_2 C20_2 C24_2 C23_2 -2(2) . . . . ?
C16_2 C20_2 C24_2 C23_2 179.5(12) . . . . ?
C22_2 C23_2 C24_2 C4_2 179.6(13) . . . . ?
C1_2 C23_2 C24_2 C4_2 -5.1(19) . . . . ?
C22_2 C23_2 C24_2 C20_2 2(2) . . . . ?
C1_2 C23_2 C24_2 C20_2 177.4(12) . . . . ?
C26_2 N1_2 C25_2 O1_2 -175.6(11) . . . . ?
C29_2 N1_2 C25_2 O1_2 -6.1(17) . . . . ?
C26_2 N1_2 C25_2 C2_2 3.2(18) . . . . ?
C29_2 N1_2 C25_2 C2_2 172.7(11) . . . . ?
C1_2 C2_2 C25_2 O1_2 -3(2) . . . . ?
C3_2 C2_2 C25_2 O1_2 178.0(12) . . . . ?
C1_2 C2_2 C25_2 N1_2 178.7(12) . . . . ?
C3_2 C2_2 C25_2 N1_2 -0.8(18) . . . . ?
C25_2 N1_2 C26_2 O2_2 177.6(11) . . . . ?
C29_2 N1_2 C26_2 O2_2 8.4(18) . . . . ?
C25_2 N1_2 C26_2 C5_2 -4.3(19) . . . . ?
C29_2 N1_2 C26_2 C5_2 -173.5(11) . . . . ?
C6_2 C5_2 C26_2 O2_2 2(2) . . . . ?
C3_2 C5_2 C26_2 O2_2 -178.9(13) . . . . ?
C6_2 C5_2 C26_2 N1_2 -176.2(12) . . . . ?
C3_2 C5_2 C26_2 N1_2 3.1(19) . . . . ?
C28_2 N2_2 C27_2 O3_2 179.3(12) . . . . ?
C55_2 N2_2 C27_2 O3_2 -14.9(18) . . . . ?
C28_2 N2_2 C27_2 C14_2 -3.7(19) . . . . ?
C55_2 N2_2 C27_2 C14_2 162.1(11) . . . . ?
C13_2 C14_2 C27_2 O3_2 0(2) . . . . ?
C15_2 C14_2 C27_2 O3_2 171.8(13) . . . . ?
C13_2 C14_2 C27_2 N2_2 -176.4(12) . . . . ?
C15_2 C14_2 C27_2 N2_2 -5.0(19) . . . . ?
C27_2 N2_2 C28_2 O4_2 -171.9(12) . . . . ?
C55_2 N2_2 C28_2 O4_2 21.9(19) . . . . ?
C27_2 N2_2 C28_2 C17_2 9(2) . . . . ?
C55_2 N2_2 C28_2 C17_2 -157.0(11) . . . . ?
C18_2 C17_2 C28_2 O4_2 -5(2) . . . . ?
C15_2 C17_2 C28_2 O4_2 174.7(14) . . . . ?
C18_2 C17_2 C28_2 N2_2 173.5(12) . . . . ?
C15_2 C17_2 C28_2 N2_2 -7(2) . . . . ?
C26_2 N1_2 C29_2 C30_2 -100.2(12) . . . . ?
C25_2 N1_2 C29_2 C30_2 90.1(12) . . . . ?
C26_2 N1_2 C29_2 C34_2 82.6(13) . . . . ?
C25_2 N1_2 C29_2 C34_2 -87.1(11) . . . . ?
C34_2 C29_2 C30_2 C31_2 -3.2(13) . . . . ?
N1_2 C29_2 C30_2 C31_2 179.8(7) . . . . ?
C34_2 C29_2 C30_2 C35_2 177.5(8) . . . . ?
N1_2 C29_2 C30_2 C35_2 0.5(14) . . . . ?
C29_2 C30_2 C31_2 C32_2 1.7(14) . . . . ?
C35_2 C30_2 C31_2 C32_2 -178.9(9) . . . . ?
C30_2 C31_2 C32_2 C33_2 1.5(17) . . . . ?
C31_2 C32_2 C33_2 C34_2 -3.2(16) . . . . ?
C32_2 C33_2 C34_2 C29_2 1.7(14) . . . . ?
C32_2 C33_2 C34_2 C45_2 176.6(9) . . . . ?
C30_2 C29_2 C34_2 C33_2 1.6(14) . . . . ?
N1_2 C29_2 C34_2 C33_2 178.7(7) . . . . ?
C30_2 C29_2 C34_2 C45_2 -173.3(8) . . . . ?
N1_2 C29_2 C34_2 C45_2 3.8(12) . . . . ?
C29_2 C30_2 C35_2 C36_2 48.5(14) . . . . ?
C31_2 C30_2 C35_2 C36_2 -130.8(9) . . . . ?
C29_2 C30_2 C35_2 C40_2 -125.5(10) . . . . ?
C31_2 C30_2 C35_2 C40_2 55.2(12) . . . . ?
C40_2 C35_2 C36_2 C37_2 -3.7(15) . . . . ?
C30_2 C35_2 C36_2 C37_2 -177.6(9) . . . . ?
C35_2 C36_2 C37_2 C38_2 7.1(16) . . . . ?
C36_2 C37_2 C38_2 C39_2 -10.9(15) . . . . ?
C36_2 C37_2 C38_2 C41_2 176.8(10) . . . . ?
C37_2 C38_2 C39_2 C40_2 11.4(17) . . . . ?
C41_2 C38_2 C39_2 C40_2 -176.3(10) . . . . ?
C38_2 C39_2 C40_2 C35_2 -8.1(17) . . . . ?
C36_2 C35_2 C40_2 C39_2 4.1(15) . . . . ?
C30_2 C35_2 C40_2 C39_2 178.3(10) . . . . ?
C39_2 C38_2 C41_2 C44_2 -84.4(18) . . . . ?
C37_2 C38_2 C41_2 C44_2 87.8(17) . . . . ?
C39_2 C38_2 C41_2 C42_2 158.4(11) . . . . ?
C37_2 C38_2 C41_2 C42_2 -29.5(16) . . . . ?
C39_2 C38_2 C41_2 C43_2 42.4(17) . . . . ?
C37_2 C38_2 C41_2 C43_2 -145.4(14) . . . . ?
C33_2 C34_2 C45_2 C50_2 100.6(14) . . . . ?
C29_2 C34_2 C45_2 C50_2 -84.6(15) . . . . ?
C33_2 C34_2 C45_2 C46_2 -81.1(13) . . . . ?
C29_2 C34_2 C45_2 C46_2 93.8(13) . . . . ?
C50_2 C45_2 C46_2 C47_2 7(2) . . . . ?
C34_2 C45_2 C46_2 C47_2 -172.0(14) . . . . ?
C45_2 C46_2 C47_2 C48_2 -7(2) . . . . ?
C46_2 C47_2 C48_2 C49_2 7(2) . . . . ?
C46_2 C47_2 C48_2 C51_2 179.0(15) . . . . ?
C47_2 C48_2 C49_2 C50_2 -7(2) . . . . ?
C51_2 C48_2 C49_2 C50_2 -179.9(15) . . . . ?
C48_2 C49_2 C50_2 C45_2 8(3) . . . . ?
C46_2 C45_2 C50_2 C49_2 -7(2) . . . . ?
C34_2 C45_2 C50_2 C49_2 171.6(15) . . . . ?
C47_2 C48_2 C51_2 C53_2 -108.6(18) . . . . ?
C49_2 C48_2 C51_2 C53_2 64(2) . . . . ?
C47_2 C48_2 C51_2 C54_2 126.7(17) . . . . ?
C49_2 C48_2 C51_2 C54_2 -61(2) . . . . ?
C47_2 C48_2 C51_2 C52_2 3(2) . . . . ?
C49_2 C48_2 C51_2 C52_2 174.7(16) . . . . ?
C28_2 N2_2 C55_2 C56_2 -95.5(12) . . . . ?
C27_2 N2_2 C55_2 C56_2 97.3(12) . . . . ?
C28_2 N2_2 C55_2 C60_2 73.1(13) . . . . ?
C27_2 N2_2 C55_2 C60_2 -94.0(12) . . . . ?
C60_2 C55_2 C56_2 C57_2 0.7(14) . . . . ?
N2_2 C55_2 C56_2 C57_2 167.8(8) . . . . ?
C60_2 C55_2 C56_2 C61_2 179.8(9) . . . . ?
N2_2 C55_2 C56_2 C61_2 -13.1(14) . . . . ?
C55_2 C56_2 C57_2 C58_2 0.5(14) . . . . ?
C61_2 C56_2 C57_2 C58_2 -178.7(10) . . . . ?
C56_2 C57_2 C58_2 C59_2 -1.8(17) . . . . ?
C57_2 C58_2 C59_2 C60_2 2.0(17) . . . . ?
C58_2 C59_2 C60_2 C55_2 -0.8(14) . . . . ?
C58_2 C59_2 C60_2 C71_2 179.7(10) . . . . ?
C56_2 C55_2 C60_2 C59_2 -0.6(15) . . . . ?
N2_2 C55_2 C60_2 C59_2 -168.4(7) . . . . ?
C56_2 C55_2 C60_2 C71_2 178.9(8) . . . . ?
N2_2 C55_2 C60_2 C71_2 11.1(13) . . . . ?
C55_2 C56_2 C61_2 C62_2 117.6(11) . . . . ?
C57_2 C56_2 C61_2 C62_2 -63.4(12) . . . . ?
C55_2 C56_2 C61_2 C66_2 -65.7(12) . . . . ?
C57_2 C56_2 C61_2 C66_2 113.3(9) . . . . ?
C66_2 C61_2 C62_2 C63_2 -1.8(15) . . . . ?
C56_2 C61_2 C62_2 C63_2 174.9(9) . . . . ?
C61_2 C62_2 C63_2 C64_2 0.9(16) . . . . ?
C62_2 C63_2 C64_2 C65_2 -1.9(15) . . . . ?
C62_2 C63_2 C64_2 C67_2 -178.4(9) . . . . ?
C63_2 C64_2 C65_2 C66_2 3.7(15) . . . . ?
C67_2 C64_2 C65_2 C66_2 -179.7(8) . . . . ?
C62_2 C61_2 C66_2 C65_2 3.5(13) . . . . ?
C56_2 C61_2 C66_2 C65_2 -173.1(8) . . . . ?
C64_2 C65_2 C66_2 C61_2 -4.4(14) . . . . ?
C65_2 C64_2 C67_2 C68_2 -66.4(13) . . . . ?
C63_2 C64_2 C67_2 C68_2 110.3(11) . . . . ?
C65_2 C64_2 C67_2 C70_2 58.8(13) . . . . ?
C63_2 C64_2 C67_2 C70_2 -124.5(11) . . . . ?
C65_2 C64_2 C67_2 C69_2 177.5(8) . . . . ?
C63_2 C64_2 C67_2 C69_2 -5.8(13) . . . . ?
C59_2 C60_2 C71_2 C72_2 -109.3(15) . . . . ?
C55_2 C60_2 C71_2 C72_2 71.2(16) . . . . ?
C59_2 C60_2 C71_2 C76_2 66.6(16) . . . . ?
C55_2 C60_2 C71_2 C76_2 -112.9(14) . . . . ?
C76_2 C71_2 C72_2 C73_2 11(2) . . . . ?
C60_2 C71_2 C72_2 C73_2 -173.0(14) . . . . ?
C71_2 C72_2 C73_2 C74_2 -8(3) . . . . ?
C72_2 C73_2 C74_2 C75_2 1(3) . . . . ?
C72_2 C73_2 C74_2 C77_2 -179.2(17) . . . . ?
C73_2 C74_2 C75_2 C76_2 1(3) . . . . ?
C77_2 C74_2 C75_2 C76_2 -177.9(19) . . . . ?
C74_2 C75_2 C76_2 C71_2 2(3) . . . . ?
C72_2 C71_2 C76_2 C75_2 -8(2) . . . . ?
C60_2 C71_2 C76_2 C75_2 175.8(15) . . . . ?
C73_2 C74_2 C77_2 C80_2 -159(2) . . . . ?
C75_2 C74_2 C77_2 C80_2 21(3) . . . . ?
C73_2 C74_2 C77_2 C79_2 73(3) . . . . ?
C75_2 C74_2 C77_2 C79_2 -108(3) . . . . ?
C73_2 C74_2 C77_2 C78_2 -46(3) . . . . ?
C75_2 C74_2 C77_2 C78_2 133(2) . . . . ?
C10_2 C9_2 C81_2 C82_2 70.7(15) . . . . ?
C7_2 C9_2 C81_2 C82_2 -104.9(13) . . . . ?
C9_2 C81_2 C82_2 C83_2 53.1(12) . . . . ?
C81_2 C82_2 C83_2 C84_2 175.7(9) . . . . ?
C82_2 C83_2 C84_2 C85_2 174.4(11) . . . . ?
C83_2 C84_2 C85_2 C86_2 -175.4(13) . . . . ?
C84_2 C85_2 C86_2 C87_2 -177.0(15) . . . . ?
C85_2 C86_2 C87_2 C88_2 -62(3) . . . . ?
C86_2 C87_2 C88_2 C89_2 -167.6(17) . . . . ?
C87_2 C88_2 C89_2 C90_2 -179(2) . . . . ?
C22_2 C21_2 C91_2 C92_2 104.1(13) . . . . ?
C19_2 C21_2 C91_2 C92_2 -72.8(15) . . . . ?
C21_2 C91_2 C92_2 C93_2 -63.3(12) . . . . ?
C91_2 C92_2 C93_2 C94_2 -178.4(9) . . . . ?
C92_2 C93_2 C94_2 C95_2 -178.6(13) . . . . ?
C93_2 C94_2 C95_2 C96_2 178.5(15) . . . . ?
C94_2 C95_2 C96_2 C97_2 -120(3) . . . . ?
C95_2 C96_2 C97_2 C98_2 164(3) . . . . ?
C96_2 C97_2 C98_2 C99_2 -143(4) . . . . ?
C97_2 C98_2 C99_2 C100_2 -40(5) . . . . ?
